data_1503511
loop_
_publ_author_name
'Osako, Takao'
'Panichakul, Duanghathai'
'Uozumi, Yasuhiro'

_publ_section_title
;
 Enantioselective carbenoid insertion into phenolic O-H bonds with a
 chiral copper(I) imidazoindolephosphine complex.
;
_journal_issue 1
_journal_name_full 'Organic letters'
_journal_page_first 194
_journal_page_last 197
_journal_paper_doi 10.1021/ol202977j
_journal_volume 14
_journal_year 2012
_chemical_formula_moiety 'C64 H80 Cl2 Cu2 N4 O3 P2'
_chemical_formula_sum 'C64 H80 Cl2 Cu2 N4 O3 P2'
_chemical_formula_weight 1213.31
_space_group_IT_number 4
_symmetry_cell_setting monoclinic
_symmetry_Int_Tables_number 4
_symmetry_space_group_name_Hall 'P 2yb'
_symmetry_space_group_name_H-M 'P 1 21 1'
_atom_sites_solution_hydrogens geom
_atom_sites_solution_primary direct
_atom_sites_solution_secondary difmap
_cell_angle_alpha 90.0000
_cell_angle_beta 101.158(8)
_cell_angle_gamma 90.0000
_cell_formula_units_Z 2
_cell_length_a 15.131(8)
_cell_length_b 11.066(5)
_cell_length_c 19.286(9)
_cell_measurement_reflns_used 10528
_cell_measurement_temperature 153
_cell_measurement_theta_max 27.48
_cell_measurement_theta_min 3.13
_cell_volume 3168(3)
_computing_cell_refinement CrystalClear
_computing_data_collection 'CrystalClear (Rigaku Corp., 2000)'
_computing_data_reduction CrystalClear
_computing_molecular_graphics 'CrystalStructure 4.0'
_computing_publication_material 'CrystalStructure 4.0 (Rigaku, 2010)'
_computing_structure_refinement 'CRYSTALS (Carruthers, et al., 1999)'
_computing_structure_solution 'SIR92 (Altomare, et al., 1994)'
_diffrn_ambient_temperature 153
_diffrn_detector_area_resol_mean 7.314
_diffrn_measured_fraction_theta_full 0.950
_diffrn_measured_fraction_theta_max 0.950
_diffrn_measurement_device_type 'Rigaku Mercury70'
_diffrn_measurement_method \w
_diffrn_radiation_type 'Mo K\a'
_diffrn_radiation_wavelength 0.71070
_diffrn_reflns_av_R_equivalents 0.0372
_diffrn_reflns_limit_h_max 19
_diffrn_reflns_limit_h_min -19
_diffrn_reflns_limit_k_max 12
_diffrn_reflns_limit_k_min -14
_diffrn_reflns_limit_l_max 23
_diffrn_reflns_limit_l_min -25
_diffrn_reflns_number 23442
_diffrn_reflns_theta_full 27.48
_diffrn_reflns_theta_max 27.48
_diffrn_standards_number 0
_exptl_absorpt_coefficient_mu 0.852
_exptl_absorpt_correction_T_max 0.843
_exptl_absorpt_correction_T_min 0.648
_exptl_absorpt_correction_type numerical
_exptl_absorpt_process_details 'NUMABS (Rigaku, 1999)'
_exptl_crystal_colour colorless
_exptl_crystal_density_diffrn 1.272
_exptl_crystal_density_method 'not measured'
_exptl_crystal_description prism
_exptl_crystal_F_000 1276.00
_exptl_crystal_size_max 0.340
_exptl_crystal_size_mid 0.200
_exptl_crystal_size_min 0.200
_platon_squeeze_details
;
;
_refine_diff_density_max 0.797
_refine_diff_density_min -0.487
_refine_ls_extinction_coef 267(169)
_refine_ls_extinction_method 'Larson (1970) Crystallographic Computing eq. 22'
_refine_ls_goodness_of_fit_ref 1.001
_refine_ls_hydrogen_treatment constr
_refine_ls_number_parameters 775
_refine_ls_number_reflns 7232
_refine_ls_R_factor_gt 0.0576
_refine_ls_shift/su_max 0.004
_refine_ls_structure_factor_coef F
_refine_ls_weighting_details 'w = 1/[0.0114Fo^2^ + 1.0000\s(Fo^2^)]'
_refine_ls_weighting_scheme calc
_refine_ls_wR_factor_ref 0.1123
_reflns_number_gt 7105
_reflns_number_total 7265
_reflns_threshold_expression F>2.0\s(F)
_cod_data_source_file ol202977j_si_003.cif
_cod_data_source_block '_chiral2'
_cod_database_code 1503511

loop_
_symmetry_equiv_pos_site_id
_symmetry_equiv_pos_as_xyz
1 +X,+Y,+Z
2 -X,1/2+Y,-Z

loop_
_atom_site_label
_atom_site_type_symbol
_atom_site_fract_x
_atom_site_fract_y
_atom_site_fract_z
_atom_site_U_iso_or_equiv
_atom_site_adp_type
_atom_site_occupancy
_atom_site_symmetry_multiplicity
_atom_site_calc_flag
_atom_site_refinement_flags
Cu(1) Cu 1.13335(4) 0.27743(11) 0.90833(3) 0.02543(17) Uani 1.0 2 d .
Cu(2) Cu 0.99438(4) 0.27692(11) 0.77199(3) 0.02799(18) Uani 1.0 2 d .
Cl(1) Cl 1.05382(10) 0.43692(16) 0.84674(7) 0.0320(4) Uani 1.0 2 d .
Cl(2) Cl 1.07414(10) 0.12482(16) 0.83242(8) 0.0323(4) Uani 1.0 2 d .
P(1) P 1.20207(8) 0.26967(15) 1.02001(6) 0.0211(3) Uani 1.0 2 d .
P(2) P 0.87370(9) 0.28789(17) 0.68836(7) 0.0265(3) Uani 1.0 2 d .
O(1) O 1.5040(3) 0.5621(6) 0.8558(3) 0.0432(14) Uani 1.0 2 d .
O(2) O 1.2073(5) 0.0181(7) 0.5493(4) 0.0593(18) Uani 1.0 2 d .
O(3) O 0.4595(4) 0.2869(7) 0.3329(4) 0.0416(15) Uani 0.7880 2 d .
N(1) N 1.3835(3) 0.4995(5) 0.9038(3) 0.0267(11) Uani 1.0 2 d .
N(2) N 1.4173(3) 0.2962(5) 0.9154(3) 0.0238(10) Uani 1.0 2 d .
N(3) N 1.0942(5) 0.0733(6) 0.6082(4) 0.0414(15) Uani 1.0 2 d .
N(4) N 1.0888(4) 0.2815(6) 0.5851(3) 0.0331(12) Uani 1.0 2 d .
C(1) C 1.3309(4) 0.6082(5) 0.8994(3) 0.0260(13) Uani 1.0 2 d .
C(2) C 1.3659(6) 0.7173(7) 0.8813(6) 0.050(2) Uani 1.0 2 d .
C(3) C 1.3061(8) 0.8172(6) 0.8736(7) 0.063(3) Uani 1.0 2 d .
C(4) C 1.2216(6) 0.8109(6) 0.8871(6) 0.048(2) Uani 1.0 2 d .
C(5) C 1.1928(5) 0.7056(7) 0.9076(6) 0.048(2) Uani 1.0 2 d .
C(6) C 1.2455(4) 0.6018(6) 0.9166(4) 0.0383(16) Uani 1.0 2 d .
C(7) C 1.4658(4) 0.4875(7) 0.8845(4) 0.0326(14) Uani 1.0 2 d .
C(8) C 1.5003(4) 0.3610(6) 0.9064(4) 0.0297(13) Uani 1.0 2 d .
C(9) C 1.5361(4) 0.3010(6) 0.8483(4) 0.0345(15) Uani 1.0 2 d .
C(10) C 1.4551(4) 0.2361(6) 0.8084(4) 0.0322(14) Uani 1.0 2 d .
C(11) C 1.4393(5) 0.1796(6) 0.7434(4) 0.0344(15) Uani 1.0 2 d .
C(12) C 1.3570(6) 0.1244(7) 0.7192(4) 0.0399(16) Uani 1.0 2 d .
C(13) C 1.2902(5) 0.1271(7) 0.7598(4) 0.0363(15) Uani 1.0 2 d .
C(14) C 1.3044(4) 0.1839(6) 0.8246(4) 0.0299(13) Uani 1.0 2 d .
C(15) C 1.3879(4) 0.2388(6) 0.8491(3) 0.0285(13) Uani 1.0 2 d .
C(16) C 1.3579(4) 0.3877(5) 0.9350(3) 0.0226(11) Uani 1.0 2 d .
C(17) C 1.3661(4) 0.3989(5) 1.0160(3) 0.0258(12) Uani 1.0 2 d .
C(18) C 1.4457(5) 0.4603(7) 1.0505(4) 0.0373(16) Uani 1.0 2 d .
C(19) C 1.4650(5) 0.4695(7) 1.1238(4) 0.0395(16) Uani 1.0 2 d .
C(20) C 1.4061(5) 0.4233(8) 1.1631(4) 0.0400(16) Uani 1.0 2 d .
C(21) C 1.3285(4) 0.3676(7) 1.1287(4) 0.0360(15) Uani 1.0 2 d .
C(22) C 1.3069(4) 0.3519(5) 1.0549(3) 0.0250(12) Uani 1.0 2 d .
C(23) C 1.2327(4) 0.1094(6) 1.0467(3) 0.0267(12) Uani 1.0 2 d .
C(24) C 1.2782(5) 0.0915(7) 1.1245(4) 0.0354(15) Uani 1.0 2 d .
C(25) C 1.2986(4) 0.0705(6) 1.0016(4) 0.0337(14) Uani 1.0 2 d .
C(26) C 1.1464(5) 0.0302(6) 1.0287(4) 0.0394(16) Uani 1.0 2 d .
C(27) C 1.1121(4) 0.3325(6) 1.0662(3) 0.0296(13) Uani 1.0 2 d .
C(28) C 1.1179(5) 0.4707(7) 1.0611(4) 0.0376(16) Uani 1.0 2 d .
C(29) C 1.1105(5) 0.2951(10) 1.1419(4) 0.0458(19) Uani 1.0 2 d .
C(30) C 1.0209(4) 0.2954(7) 1.0200(4) 0.0376(16) Uani 1.0 2 d .
C(31) C 1.0796(7) -0.0377(6) 0.6444(4) 0.0450(19) Uani 1.0 2 d .
C(32) C 1.1495(7) -0.1190(10) 0.6602(8) 0.070(3) Uani 1.0 2 d .
C(33) C 1.1368(8) -0.2278(8) 0.6981(7) 0.068(3) Uani 1.0 2 d .
C(34) C 1.0570(8) -0.2495(8) 0.7167(5) 0.056(3) Uani 1.0 2 d .
C(35) C 0.9889(10) -0.1693(9) 0.6988(6) 0.067(3) Uani 1.0 2 d .
C(36) C 1.0009(7) -0.0609(8) 0.6631(5) 0.055(3) Uani 1.0 2 d .
C(37) C 1.1535(6) 0.0908(8) 0.5647(4) 0.0435(18) Uani 1.0 2 d .
C(38) C 1.1369(6) 0.2206(9) 0.5339(4) 0.049(2) Uani 1.0 2 d .
C(39) C 1.2213(8) 0.2870(11) 0.5333(6) 0.067(3) Uani 1.0 2 d .
C(40) C 1.2392(6) 0.3496(7) 0.6054(5) 0.0450(19) Uani 1.0 2 d .
C(41) C 1.3106(5) 0.4094(7) 0.6419(5) 0.0436(18) Uani 1.0 2 d .
C(42) C 1.3067(5) 0.4647(7) 0.7066(5) 0.0441(18) Uani 1.0 2 d .
C(43) C 1.2274(5) 0.4531(6) 0.7332(4) 0.0341(14) Uani 1.0 2 d .
C(44) C 1.1535(5) 0.3922(6) 0.6955(4) 0.0343(15) Uani 1.0 2 d .
C(45) C 1.1601(4) 0.3417(6) 0.6331(4) 0.0311(14) Uani 1.0 2 d .
C(46) C 1.0403(5) 0.1820(7) 0.6150(4) 0.0357(16) Uani 1.0 2 d .
C(47) C 0.9429(5) 0.1748(6) 0.5752(3) 0.0322(14) Uani 1.0 2 d .
C(48) C 0.9289(5) 0.1224(8) 0.5077(4) 0.0426(17) Uani 1.0 2 d .
C(49) C 0.8465(7) 0.1097(9) 0.4670(4) 0.053(3) Uani 1.0 2 d .
C(50) C 0.7706(6) 0.1454(10) 0.4931(5) 0.055(3) Uani 1.0 2 d .
C(51) C 0.7822(6) 0.1965(8) 0.5590(4) 0.0465(19) Uani 1.0 2 d .
C(52) C 0.8670(4) 0.2136(7) 0.6023(4) 0.0329(15) Uani 1.0 2 d .
C(53) C 0.8407(5) 0.4476(7) 0.6616(3) 0.0355(15) Uani 1.0 2 d .
C(54) C 0.9182(5) 0.4940(7) 0.6302(5) 0.0427(18) Uani 1.0 2 d .
C(55) C 0.7542(5) 0.4596(9) 0.6060(4) 0.0448(18) Uani 1.0 2 d .
C(56) C 0.8320(7) 0.5194(8) 0.7274(4) 0.053(3) Uani 1.0 2 d .
C(57) C 0.7864(5) 0.2142(9) 0.7337(4) 0.0423(18) Uani 1.0 2 d .
C(58) C 0.8047(9) 0.0748(10) 0.7310(6) 0.062(3) Uani 1.0 2 d .
C(59) C 0.6884(5) 0.2396(15) 0.7102(5) 0.070(3) Uani 1.0 2 d .
C(60) C 0.8118(5) 0.2529(9) 0.8123(4) 0.0465(19) Uani 1.0 2 d .
C(61) C 0.3206(10) 0.3146(15) 0.3590(11) 0.079(5) Uani 0.7886 2 d .
C(62) C 0.3792(7) 0.2298(13) 0.3355(7) 0.038(3) Uani 0.5682 2 d .
C(63) C 0.5272(10) 0.2136(11) 0.3122(10) 0.081(4) Uani 1.0 2 d .
C(64) C 0.6086(8) 0.2847(11) 0.3118(9) 0.080(4) Uani 1.0 2 d .
H(1) H 1.4248 0.7223 0.8714 0.0635 Uiso 1.0 2 calc R
H(2) H 1.3280 0.8924 0.8602 0.0809 Uiso 1.0 2 calc R
H(3) H 1.1836 0.8800 0.8816 0.0618 Uiso 1.0 2 calc R
H(4) H 1.1335 0.6998 0.9168 0.0593 Uiso 1.0 2 calc R
H(5) H 1.2252 0.5284 0.9338 0.0477 Uiso 1.0 2 calc R
H(6) H 1.5431 0.3626 0.9496 0.0353 Uiso 1.0 2 calc R
H(7) H 1.5598 0.3570 0.8194 0.0444 Uiso 1.0 2 calc R
H(8) H 1.5815 0.2444 0.8676 0.0443 Uiso 1.0 2 calc R
H(9) H 1.4849 0.1787 0.7157 0.0429 Uiso 1.0 2 calc R
H(10) H 1.3460 0.0842 0.6749 0.0482 Uiso 1.0 2 calc R
H(11) H 1.2336 0.0904 0.7421 0.0428 Uiso 1.0 2 calc R
H(12) H 1.2585 0.1853 0.8519 0.0358 Uiso 1.0 2 calc R
H(13) H 1.2993 0.3653 0.9131 0.0274 Uiso 1.0 2 calc R
H(14) H 1.4852 0.4950 1.0233 0.0456 Uiso 1.0 2 calc R
H(15) H 1.5200 0.5054 1.1467 0.0450 Uiso 1.0 2 calc R
H(16) H 1.4179 0.4314 1.2131 0.0458 Uiso 1.0 2 calc R
H(17) H 1.2878 0.3371 1.1563 0.0433 Uiso 1.0 2 calc R
H(18) H 1.1152 0.4953 1.0136 0.0466 Uiso 1.0 2 calc R
H(19) H 1.1739 0.4950 1.0891 0.0465 Uiso 1.0 2 calc R
H(20) H 1.0700 0.5073 1.0789 0.0465 Uiso 1.0 2 calc R
H(21) H 1.1655 0.3173 1.1719 0.0568 Uiso 1.0 2 calc R
H(22) H 1.0617 0.3330 1.1578 0.0567 Uiso 1.0 2 calc R
H(23) H 1.1034 0.2099 1.1429 0.0568 Uiso 1.0 2 calc R
H(24) H 1.0182 0.3191 0.9723 0.0470 Uiso 1.0 2 calc R
H(25) H 1.0149 0.2101 1.0224 0.0470 Uiso 1.0 2 calc R
H(26) H 0.9734 0.3331 1.0377 0.0470 Uiso 1.0 2 calc R
H(27) H 1.3313 0.1391 1.1353 0.0415 Uiso 1.0 2 calc R
H(28) H 1.2375 0.1154 1.1537 0.0415 Uiso 1.0 2 calc R
H(29) H 1.2932 0.0086 1.1326 0.0415 Uiso 1.0 2 calc R
H(30) H 1.2716 0.0822 0.9534 0.0410 Uiso 1.0 2 calc R
H(31) H 1.3521 0.1174 1.0127 0.0410 Uiso 1.0 2 calc R
H(32) H 1.3130 -0.0125 1.0097 0.0409 Uiso 1.0 2 calc R
H(33) H 1.1183 0.0415 0.9806 0.0470 Uiso 1.0 2 calc R
H(34) H 1.1616 -0.0526 1.0366 0.0471 Uiso 1.0 2 calc R
H(35) H 1.1061 0.0541 1.0583 0.0470 Uiso 1.0 2 calc R
H(36) H 1.2057 -0.1036 0.6469 0.0835 Uiso 1.0 2 calc R
H(37) H 1.1850 -0.2834 0.7108 0.0791 Uiso 1.0 2 calc R
H(38) H 1.0484 -0.3218 0.7412 0.0677 Uiso 1.0 2 calc R
H(39) H 0.9324 -0.1860 0.7112 0.0840 Uiso 1.0 2 calc R
H(40) H 0.9527 -0.0049 0.6518 0.0692 Uiso 1.0 2 calc R
H(41) H 1.1001 0.2199 0.4880 0.0619 Uiso 1.0 2 calc R
H(42) H 1.2148 0.3446 0.4962 0.0868 Uiso 1.0 2 calc R
H(43) H 1.2697 0.2339 0.5301 0.0867 Uiso 1.0 2 calc R
H(44) H 1.3647 0.4138 0.6240 0.0548 Uiso 1.0 2 calc R
H(45) H 1.3571 0.5077 0.7319 0.0509 Uiso 1.0 2 calc R
H(46) H 1.2247 0.4886 0.7776 0.0400 Uiso 1.0 2 calc R
H(47) H 1.0996 0.3863 0.7137 0.0414 Uiso 1.0 2 calc R
H(48) H 1.0479 0.1950 0.6725 0.0439 Uiso 1.0 2 calc R
H(49) H 0.9795 0.0954 0.4896 0.0524 Uiso 1.0 2 calc R
H(50) H 0.8395 0.0749 0.4213 0.0643 Uiso 1.0 2 calc R
H(51) H 0.7122 0.1381 0.4646 0.0624 Uiso 1.0 2 calc R
H(52) H 0.7307 0.2189 0.5775 0.0543 Uiso 1.0 2 calc R
H(53) H 0.9081 0.5771 0.6190 0.0509 Uiso 1.0 2 calc R
H(54) H 0.9730 0.4852 0.6635 0.0509 Uiso 1.0 2 calc R
H(55) H 0.9218 0.4502 0.5885 0.0509 Uiso 1.0 2 calc R
H(56) H 0.7454 0.5428 0.5946 0.0527 Uiso 1.0 2 calc R
H(57) H 0.7591 0.4154 0.5647 0.0528 Uiso 1.0 2 calc R
H(58) H 0.7044 0.4302 0.6244 0.0528 Uiso 1.0 2 calc R
H(59) H 0.7837 0.4889 0.7471 0.0639 Uiso 1.0 2 calc R
H(60) H 0.8209 0.6016 0.7146 0.0638 Uiso 1.0 2 calc R
H(61) H 0.8866 0.5133 0.7612 0.0639 Uiso 1.0 2 calc R
H(62) H 0.8661 0.0582 0.7503 0.0781 Uiso 1.0 2 calc R
H(63) H 0.7911 0.0486 0.6832 0.0781 Uiso 1.0 2 calc R
H(64) H 0.7674 0.0333 0.7575 0.0781 Uiso 1.0 2 calc R
H(65) H 0.6715 0.2171 0.6619 0.0837 Uiso 1.0 2 calc R
H(66) H 0.6543 0.1943 0.7376 0.0837 Uiso 1.0 2 calc R
H(67) H 0.6772 0.3234 0.7151 0.0836 Uiso 1.0 2 calc R
H(68) H 0.7741 0.2099 0.8378 0.0573 Uiso 1.0 2 calc R
H(69) H 0.8730 0.2346 0.8313 0.0574 Uiso 1.0 2 calc R
H(70) H 0.8020 0.3372 0.8161 0.0574 Uiso 1.0 2 calc R
H(71) H 0.3453 0.3455 0.4046 0.1000 Uiso 1.0 2 calc R
H(72) H 0.3092 0.3794 0.3261 0.1000 Uiso 1.0 2 calc R
H(73) H 0.2658 0.2737 0.3604 0.1000 Uiso 1.0 2 calc R
H(74) H 0.3543 0.1988 0.2899 0.0466 Uiso 1.0 2 calc R
H(75) H 0.3906 0.1651 0.3684 0.0466 Uiso 1.0 2 calc R
H(76) H 0.5070 0.1721 0.2689 0.1000 Uiso 1.0 2 calc R
H(77) H 0.5438 0.1566 0.3492 0.1000 Uiso 1.0 2 calc R
H(78) H 0.6298 0.3260 0.3550 0.0978 Uiso 1.0 2 calc R
H(79) H 0.5928 0.3419 0.2747 0.0978 Uiso 1.0 2 calc R
H(80) H 0.6546 0.2330 0.3016 0.0978 Uiso 1.0 2 calc R

loop_
_atom_site_aniso_label
_atom_site_aniso_U_11
_atom_site_aniso_U_22
_atom_site_aniso_U_33
_atom_site_aniso_U_12
_atom_site_aniso_U_13
_atom_site_aniso_U_23
Cu(1) 0.0200(4) 0.0308(4) 0.0251(4) -0.0010(3) 0.0035(2) 0.0012(3)
Cu(2) 0.0255(4) 0.0358(4) 0.0226(4) 0.0007(3) 0.0042(3) 0.0013(3)
Cl(1) 0.0356(7) 0.0275(7) 0.0299(7) -0.0001(6) -0.0012(5) 0.0011(5)
Cl(2) 0.0296(6) 0.0268(7) 0.0380(7) 0.0019(5) 0.0004(5) -0.0018(6)
P(1) 0.0171(5) 0.0232(6) 0.0234(6) -0.0013(5) 0.0046(4) -0.0003(5)
P(2) 0.0249(6) 0.0334(7) 0.0212(6) 0.0017(6) 0.0045(5) -0.0022(6)
O(1) 0.025(2) 0.049(3) 0.061(3) -0.012(2) 0.022(2) 0.005(3)
O(2) 0.060(4) 0.060(4) 0.064(4) 0.015(3) 0.027(3) -0.019(3)
O(3) 0.039(3) 0.042(4) 0.046(3) -0.011(3) 0.013(3) -0.004(3)
N(1) 0.022(2) 0.025(3) 0.037(3) -0.0022(17) 0.0140(18) 0.0015(19)
N(2) 0.0164(17) 0.024(3) 0.032(2) 0.0017(16) 0.0068(15) -0.0025(18)
N(3) 0.049(4) 0.026(3) 0.055(4) -0.004(3) 0.026(3) -0.006(3)
N(4) 0.030(3) 0.042(3) 0.030(2) -0.011(3) 0.0135(17) -0.009(3)
C(1) 0.024(3) 0.020(3) 0.036(3) -0.0020(19) 0.0091(19) 0.005(2)
C(2) 0.043(4) 0.026(4) 0.090(6) -0.003(3) 0.036(4) 0.011(4)
C(3) 0.074(6) 0.013(3) 0.115(9) -0.006(4) 0.048(6) -0.000(4)
C(4) 0.048(4) 0.023(3) 0.085(6) 0.010(3) 0.036(4) 0.003(3)
C(5) 0.029(3) 0.034(4) 0.084(6) 0.003(3) 0.025(4) -0.004(4)
C(6) 0.023(3) 0.029(3) 0.068(5) -0.002(3) 0.019(3) 0.001(3)
C(7) 0.020(3) 0.038(3) 0.043(3) -0.004(3) 0.016(3) 0.001(3)
C(8) 0.022(3) 0.029(3) 0.038(3) 0.000(2) 0.005(2) -0.004(3)
C(9) 0.026(3) 0.039(4) 0.046(4) -0.002(3) 0.025(3) -0.004(3)
C(10) 0.028(3) 0.024(3) 0.049(4) 0.005(2) 0.019(3) 0.002(3)
C(11) 0.039(3) 0.034(3) 0.034(3) 0.017(3) 0.017(3) 0.008(3)
C(12) 0.060(4) 0.032(3) 0.029(3) 0.011(3) 0.011(3) 0.000(3)
C(13) 0.031(3) 0.039(4) 0.037(3) 0.011(3) 0.002(3) -0.001(3)
C(14) 0.023(3) 0.025(3) 0.041(3) 0.000(2) 0.005(2) -0.003(3)
C(15) 0.033(3) 0.027(3) 0.029(3) 0.003(2) 0.015(2) -0.003(2)
C(16) 0.0157(19) 0.019(3) 0.034(3) -0.0013(17) 0.0063(17) -0.0076(19)
C(17) 0.023(3) 0.019(3) 0.036(3) -0.0018(19) 0.009(2) -0.003(2)
C(18) 0.032(3) 0.041(4) 0.041(3) -0.012(3) 0.012(3) -0.001(3)
C(19) 0.036(3) 0.040(4) 0.037(3) -0.011(3) -0.008(3) -0.005(3)
C(20) 0.031(3) 0.054(4) 0.030(3) -0.002(3) -0.008(3) -0.011(3)
C(21) 0.026(3) 0.045(4) 0.037(3) -0.006(3) 0.007(3) -0.004(3)
C(22) 0.025(3) 0.023(3) 0.027(3) -0.0019(19) 0.0053(18) -0.004(2)
C(23) 0.016(2) 0.034(3) 0.030(3) 0.004(2) 0.0043(18) 0.011(3)
C(24) 0.033(3) 0.040(4) 0.032(3) 0.003(3) 0.000(3) 0.012(3)
C(25) 0.028(3) 0.032(3) 0.042(3) -0.000(3) 0.010(3) 0.001(3)
C(26) 0.042(4) 0.026(3) 0.050(4) -0.012(3) 0.007(3) 0.009(3)
C(27) 0.025(3) 0.037(3) 0.027(3) 0.005(3) 0.006(2) 0.002(3)
C(28) 0.034(3) 0.033(3) 0.049(4) 0.012(3) 0.016(3) -0.003(3)
C(29) 0.038(3) 0.071(6) 0.033(3) 0.000(4) 0.018(3) 0.011(4)
C(30) 0.022(3) 0.048(4) 0.047(4) 0.006(3) 0.018(3) 0.003(3)
C(31) 0.070(5) 0.022(3) 0.045(4) 0.006(3) 0.018(4) -0.005(3)
C(32) 0.044(5) 0.046(5) 0.119(10) -0.006(4) 0.014(5) -0.005(6)
C(33) 0.079(6) 0.024(4) 0.094(7) 0.006(5) 0.001(5) -0.003(5)
C(34) 0.086(7) 0.041(4) 0.043(4) -0.018(4) 0.013(4) -0.002(3)
C(35) 0.107(9) 0.039(5) 0.064(6) -0.013(5) 0.039(6) 0.009(4)
C(36) 0.076(6) 0.042(4) 0.054(5) 0.019(4) 0.035(4) 0.007(4)
C(37) 0.048(4) 0.055(5) 0.032(3) 0.009(4) 0.017(3) -0.011(3)
C(38) 0.052(4) 0.063(5) 0.039(4) -0.018(4) 0.028(3) -0.024(4)
C(39) 0.083(7) 0.062(6) 0.072(6) -0.024(6) 0.056(5) -0.013(5)
C(40) 0.044(4) 0.038(4) 0.062(5) 0.001(3) 0.030(4) 0.005(4)
C(41) 0.028(3) 0.044(4) 0.065(5) -0.006(3) 0.024(3) 0.008(4)
C(42) 0.037(3) 0.034(4) 0.057(4) -0.007(3) -0.004(3) 0.010(3)
C(43) 0.036(3) 0.028(3) 0.036(3) -0.001(3) 0.001(3) 0.008(3)
C(44) 0.040(3) 0.032(3) 0.030(3) -0.008(3) 0.008(3) 0.006(3)
C(45) 0.018(3) 0.032(3) 0.046(4) 0.002(2) 0.012(3) 0.005(3)
C(46) 0.042(4) 0.035(3) 0.033(3) 0.003(3) 0.014(3) 0.000(3)
C(47) 0.039(3) 0.033(3) 0.025(3) -0.003(3) 0.007(3) -0.005(3)
C(48) 0.040(4) 0.053(4) 0.038(4) -0.002(3) 0.015(3) -0.015(3)
C(49) 0.072(5) 0.055(5) 0.034(4) -0.003(4) 0.014(4) -0.023(4)
C(50) 0.048(4) 0.065(6) 0.043(4) -0.010(4) -0.012(3) -0.024(4)
C(51) 0.050(4) 0.051(4) 0.034(4) 0.003(4) -0.001(3) -0.017(3)
C(52) 0.025(3) 0.043(4) 0.033(3) -0.004(3) 0.011(2) -0.008(3)
C(53) 0.037(3) 0.045(4) 0.022(3) 0.011(3) 0.001(2) -0.004(3)
C(54) 0.039(4) 0.033(4) 0.055(4) 0.003(3) 0.007(3) 0.017(3)
C(55) 0.035(3) 0.059(5) 0.038(4) 0.003(3) 0.001(3) 0.001(4)
C(56) 0.080(6) 0.055(5) 0.025(3) 0.040(5) 0.014(3) -0.002(3)
C(57) 0.024(3) 0.068(5) 0.037(3) 0.004(3) 0.013(3) 0.003(4)
C(58) 0.082(7) 0.061(6) 0.052(5) -0.027(5) 0.035(5) -0.010(4)
C(59) 0.022(3) 0.134(11) 0.054(5) 0.002(5) 0.007(3) -0.004(6)
C(60) 0.040(4) 0.072(6) 0.032(3) 0.000(4) 0.017(3) 0.009(3)
C(61) 0.057(7) 0.074(9) 0.118(13) 0.017(7) 0.046(8) 0.032(9)
C(62) 0.019(4) 0.052(7) 0.046(6) -0.015(5) 0.015(4) -0.003(5)
C(63) 0.074(7) 0.052(6) 0.125(11) 0.000(6) 0.034(7) -0.019(7)
C(64) 0.056(5) 0.047(5) 0.142(11) 0.005(5) 0.030(6) 0.002(7)

loop_
_atom_type_symbol
_atom_type_description
_atom_type_scat_dispersion_real
_atom_type_scat_dispersion_imag
_atom_type_scat_source
C C 0.0033 0.0016
;
International Tables for Crystallography
(1992, Vol. C, Tables 4.2.6.8 and 6.1.1.4)
;
H H 0.0000 0.0000
;
International Tables for Crystallography
(1992, Vol. C, Table 6.1.1.4)
;
Cl Cl 0.1484 0.1585
;
International Tables for Crystallography
(1992, Vol. C, Tables 4.2.6.8 and 6.1.1.4)
;
Cu Cu 0.3201 1.2651
;
International Tables for Crystallography
(1992, Vol. C, Tables 4.2.6.8 and 6.1.1.4)
;
N N 0.0061 0.0033
;
International Tables for Crystallography
(1992, Vol. C, Tables 4.2.6.8 and 6.1.1.4)
;
P P 0.1023 0.0942
;
International Tables for Crystallography
(1992, Vol. C, Tables 4.2.6.8 and 6.1.1.4)
;
O O 0.0106 0.0060
;
International Tables for Crystallography
(1992, Vol. C, Tables 4.2.6.8 and 6.1.1.4)
;

loop_
_geom_angle_atom_site_label_1
_geom_angle_atom_site_label_2
_geom_angle_atom_site_label_3
_geom_angle
_geom_angle_publ_flag
Cl(1) Cu(1) Cl(2) 97.62(7) yes
Cl(1) Cu(1) P(1) 128.86(8) yes
Cl(2) Cu(1) P(1) 130.18(8) yes
Cl(1) Cu(2) Cl(2) 98.17(7) yes
Cl(1) Cu(2) P(2) 125.09(8) yes
Cl(2) Cu(2) P(2) 134.93(9) yes
Cu(1) Cl(1) Cu(2) 80.82(7) yes
Cu(1) Cl(2) Cu(2) 83.38(8) yes
Cu(1) P(1) C(22) 123.25(19) yes
Cu(1) P(1) C(23) 110.43(18) yes
Cu(1) P(1) C(27) 101.47(17) yes
C(22) P(1) C(23) 102.5(3) yes
C(22) P(1) C(27) 107.1(3) yes
C(23) P(1) C(27) 112.3(3) yes
Cu(2) P(2) C(52) 122.2(2) yes
Cu(2) P(2) C(53) 113.1(2) yes
Cu(2) P(2) C(57) 101.0(2) yes
C(52) P(2) C(53) 101.9(3) yes
C(52) P(2) C(57) 107.6(4) yes
C(53) P(2) C(57) 111.0(4) yes
C(62) O(3) C(63) 115.8(10) yes
C(1) N(1) C(7) 125.9(6) yes
C(1) N(1) C(16) 123.0(5) yes
C(7) N(1) C(16) 110.9(5) yes
C(8) N(2) C(15) 103.7(5) yes
C(8) N(2) C(16) 105.9(5) yes
C(15) N(2) C(16) 116.4(4) yes
C(31) N(3) C(37) 126.8(7) yes
C(31) N(3) C(46) 120.7(7) yes
C(37) N(3) C(46) 112.5(7) yes
C(38) N(4) C(45) 103.4(5) yes
C(38) N(4) C(46) 105.1(6) yes
C(45) N(4) C(46) 117.0(5) yes
N(1) C(1) C(2) 120.6(6) yes
N(1) C(1) C(6) 118.1(6) yes
C(2) C(1) C(6) 121.2(6) yes
C(1) C(2) C(3) 116.0(8) yes
C(2) C(3) C(4) 123.1(8) yes
C(3) C(4) C(5) 118.5(7) yes
C(4) C(5) C(6) 123.3(8) yes
C(1) C(6) C(5) 117.6(7) yes
O(1) C(7) N(1) 126.9(7) yes
O(1) C(7) C(8) 126.0(6) yes
N(1) C(7) C(8) 107.1(6) yes
N(2) C(8) C(7) 102.9(5) yes
N(2) C(8) C(9) 108.1(5) yes
C(7) C(8) C(9) 110.8(6) yes
C(8) C(9) C(10) 102.7(5) yes
C(9) C(10) C(11) 131.6(7) yes
C(9) C(10) C(15) 108.1(6) yes
C(11) C(10) C(15) 120.2(6) yes
C(10) C(11) C(12) 119.4(7) yes
C(11) C(12) C(13) 120.3(7) yes
C(12) C(13) C(14) 121.1(6) yes
C(13) C(14) C(15) 118.5(6) yes
N(2) C(15) C(10) 112.3(5) yes
N(2) C(15) C(14) 127.2(6) yes
C(10) C(15) C(14) 120.4(6) yes
N(1) C(16) N(2) 104.8(5) yes
N(1) C(16) C(17) 111.9(5) yes
N(2) C(16) C(17) 112.7(4) yes
C(16) C(17) C(18) 113.8(6) yes
C(16) C(17) C(22) 125.9(5) yes
C(18) C(17) C(22) 120.3(6) yes
C(17) C(18) C(19) 120.0(7) yes
C(18) C(19) C(20) 120.1(6) yes
C(19) C(20) C(21) 118.9(6) yes
C(20) C(21) C(22) 123.5(7) yes
P(1) C(22) C(17) 126.4(4) yes
P(1) C(22) C(21) 116.5(5) yes
C(17) C(22) C(21) 117.1(5) yes
P(1) C(23) C(24) 115.4(5) yes
P(1) C(23) C(25) 105.5(4) yes
P(1) C(23) C(26) 108.5(4) yes
C(24) C(23) C(25) 107.8(5) yes
C(24) C(23) C(26) 110.1(6) yes
C(25) C(23) C(26) 109.3(5) yes
P(1) C(27) C(28) 106.3(5) yes
P(1) C(27) C(29) 119.8(5) yes
P(1) C(27) C(30) 105.9(5) yes
C(28) C(27) C(29) 110.1(6) yes
C(28) C(27) C(30) 106.5(5) yes
C(29) C(27) C(30) 107.6(6) yes
N(3) C(31) C(32) 118.5(9) yes
N(3) C(31) C(36) 121.3(8) yes
C(32) C(31) C(36) 120.1(9) yes
C(31) C(32) C(33) 119.1(11) yes
C(32) C(33) C(34) 120.0(10) yes
C(33) C(34) C(35) 119.5(10) yes
C(34) C(35) C(36) 121.2(12) yes
C(31) C(36) C(35) 120.1(10) yes
O(2) C(37) N(3) 127.5(8) yes
O(2) C(37) C(38) 125.5(8) yes
N(3) C(37) C(38) 106.9(7) yes
N(4) C(38) C(37) 103.1(7) yes
N(4) C(38) C(39) 108.2(8) yes
C(37) C(38) C(39) 112.7(8) yes
C(38) C(39) C(40) 102.7(9) yes
C(39) C(40) C(41) 133.0(9) yes
C(39) C(40) C(45) 107.7(7) yes
C(41) C(40) C(45) 119.3(8) yes
C(40) C(41) C(42) 120.9(8) yes
C(41) C(42) C(43) 118.2(7) yes
C(42) C(43) C(44) 121.0(7) yes
C(43) C(44) C(45) 118.6(7) yes
N(4) C(45) C(40) 111.8(6) yes
N(4) C(45) C(44) 126.0(6) yes
C(40) C(45) C(44) 122.0(6) yes
N(3) C(46) N(4) 104.2(6) yes
N(3) C(46) C(47) 114.2(6) yes
N(4) C(46) C(47) 109.9(5) yes
C(46) C(47) C(48) 116.5(6) yes
C(46) C(47) C(52) 124.8(6) yes
C(48) C(47) C(52) 118.6(6) yes
C(47) C(48) C(49) 122.8(8) yes
C(48) C(49) C(50) 119.6(8) yes
C(49) C(50) C(51) 118.9(8) yes
C(50) C(51) C(52) 123.1(8) yes
P(2) C(52) C(47) 124.2(5) yes
P(2) C(52) C(51) 118.9(6) yes
C(47) C(52) C(51) 116.9(7) yes
P(2) C(53) C(54) 104.2(5) yes
P(2) C(53) C(55) 114.8(6) yes
P(2) C(53) C(56) 108.8(5) yes
C(54) C(53) C(55) 108.4(6) yes
C(54) C(53) C(56) 110.8(7) yes
C(55) C(53) C(56) 109.8(7) yes
P(2) C(57) C(58) 105.3(7) yes
P(2) C(57) C(59) 121.2(7) yes
P(2) C(57) C(60) 105.6(5) yes
C(58) C(57) C(59) 110.3(9) yes
C(58) C(57) C(60) 107.0(7) yes
C(59) C(57) C(60) 106.8(7) yes
O(3) C(62) C(61) 108.5(12) yes
O(3) C(63) C(64) 110.3(10) yes
C(1) C(2) H(1) 121.229 no
C(3) C(2) H(1) 122.611 no
C(2) C(3) H(2) 117.565 no
C(4) C(3) H(2) 119.268 no
C(3) C(4) H(3) 120.756 no
C(5) C(4) H(3) 120.731 no
C(4) C(5) H(4) 119.318 no
C(6) C(5) H(4) 117.423 no
C(1) C(6) H(5) 120.189 no
C(5) C(6) H(5) 122.252 no
N(2) C(8) H(6) 110.848 no
C(7) C(8) H(6) 111.308 no
C(9) C(8) H(6) 112.439 no
C(8) C(9) H(7) 112.567 no
C(8) C(9) H(8) 109.882 no
C(10) C(9) H(7) 112.015 no
C(10) C(9) H(8) 110.054 no
H(7) C(9) H(8) 109.465 no
C(10) C(11) H(9) 119.947 no
C(12) C(11) H(9) 120.639 no
C(11) C(12) H(10) 119.875 no
C(13) C(12) H(10) 119.811 no
C(12) C(13) H(11) 119.290 no
C(14) C(13) H(11) 119.591 no
C(13) C(14) H(12) 120.589 no
C(15) C(14) H(12) 120.910 no
N(1) C(16) H(13) 109.961 no
N(2) C(16) H(13) 106.036 no
C(17) C(16) H(13) 111.074 no
C(17) C(18) H(14) 119.900 no
C(19) C(18) H(14) 120.062 no
C(18) C(19) H(15) 119.663 no
C(20) C(19) H(15) 120.209 no
C(19) C(20) H(16) 120.537 no
C(21) C(20) H(16) 120.505 no
C(20) C(21) H(17) 118.265 no
C(22) C(21) H(17) 118.222 no
C(23) C(24) H(27) 110.009 no
C(23) C(24) H(28) 108.883 no
C(23) C(24) H(29) 109.503 no
H(27) C(24) H(28) 109.479 no
H(27) C(24) H(29) 109.494 no
H(28) C(24) H(29) 109.456 no
C(23) C(25) H(30) 108.572 no
C(23) C(25) H(31) 110.157 no
C(23) C(25) H(32) 109.658 no
H(30) C(25) H(31) 109.484 no
H(30) C(25) H(32) 109.476 no
H(31) C(25) H(32) 109.477 no
C(23) C(26) H(33) 110.018 no
C(23) C(26) H(34) 109.893 no
C(23) C(26) H(35) 108.512 no
H(33) C(26) H(34) 109.459 no
H(33) C(26) H(35) 109.457 no
H(34) C(26) H(35) 109.484 no
C(27) C(28) H(18) 110.710 no
C(27) C(28) H(19) 107.519 no
C(27) C(28) H(20) 110.170 no
H(18) C(28) H(19) 109.470 no
H(18) C(28) H(20) 109.475 no
H(19) C(28) H(20) 109.466 no
C(27) C(29) H(21) 109.839 no
C(27) C(29) H(22) 110.326 no
C(27) C(29) H(23) 108.239 no
H(21) C(29) H(22) 109.469 no
H(21) C(29) H(23) 109.471 no
H(22) C(29) H(23) 109.477 no
C(27) C(30) H(24) 110.542 no
C(27) C(30) H(25) 108.613 no
C(27) C(30) H(26) 109.243 no
H(24) C(30) H(25) 109.474 no
H(24) C(30) H(26) 109.471 no
H(25) C(30) H(26) 109.478 no
C(31) C(32) H(36) 120.813 no
C(33) C(32) H(36) 120.124 no
C(32) C(33) H(37) 120.069 no
C(34) C(33) H(37) 119.906 no
C(33) C(34) H(38) 119.952 no
C(35) C(34) H(38) 120.557 no
C(34) C(35) H(39) 119.062 no
C(36) C(35) H(39) 119.721 no
C(31) C(36) H(40) 119.873 no
C(35) C(36) H(40) 120.022 no
N(4) C(38) H(41) 110.212 no
C(37) C(38) H(41) 111.689 no
C(39) C(38) H(41) 110.570 no
C(38) C(39) H(42) 112.095 no
C(38) C(39) H(43) 111.850 no
C(40) C(39) H(42) 110.853 no
C(40) C(39) H(43) 109.698 no
H(42) C(39) H(43) 109.469 no
C(40) C(41) H(44) 119.777 no
C(42) C(41) H(44) 119.324 no
C(41) C(42) H(45) 120.589 no
C(43) C(42) H(45) 121.179 no
C(42) C(43) H(46) 118.824 no
C(44) C(43) H(46) 120.209 no
C(43) C(44) H(47) 120.123 no
C(45) C(44) H(47) 121.325 no
N(3) C(46) H(48) 104.186 no
N(4) C(46) H(48) 109.151 no
C(47) C(46) H(48) 114.551 no
C(47) C(48) H(49) 118.910 no
C(49) C(48) H(49) 118.303 no
C(48) C(49) H(50) 120.543 no
C(50) C(49) H(50) 119.847 no
C(49) C(50) H(51) 120.359 no
C(51) C(50) H(51) 120.625 no
C(50) C(51) H(52) 119.253 no
C(52) C(51) H(52) 117.614 no
C(53) C(54) H(53) 108.572 no
C(53) C(54) H(54) 109.800 no
C(53) C(54) H(55) 110.001 no
H(53) C(54) H(54) 109.476 no
H(53) C(54) H(55) 109.502 no
H(54) C(54) H(55) 109.472 no
C(53) C(55) H(56) 108.002 no
C(53) C(55) H(57) 110.376 no
C(53) C(55) H(58) 110.007 no
H(56) C(55) H(57) 109.492 no
H(56) C(55) H(58) 109.468 no
H(57) C(55) H(58) 109.471 no
C(53) C(56) H(59) 110.223 no
C(53) C(56) H(60) 108.773 no
C(53) C(56) H(61) 109.431 no
H(59) C(56) H(60) 109.466 no
H(59) C(56) H(61) 109.474 no
H(60) C(56) H(61) 109.458 no
C(57) C(58) H(62) 110.049 no
C(57) C(58) H(63) 109.037 no
C(57) C(58) H(64) 109.328 no
H(62) C(58) H(63) 109.456 no
H(62) C(58) H(64) 109.486 no
H(63) C(58) H(64) 109.471 no
C(57) C(59) H(65) 108.179 no
C(57) C(59) H(66) 110.340 no
C(57) C(59) H(67) 109.887 no
H(65) C(59) H(66) 109.478 no
H(65) C(59) H(67) 109.468 no
H(66) C(59) H(67) 109.467 no
C(57) C(60) H(68) 107.993 no
C(57) C(60) H(69) 110.870 no
C(57) C(60) H(70) 109.537 no
H(68) C(60) H(69) 109.471 no
H(68) C(60) H(70) 109.472 no
H(69) C(60) H(70) 109.472 no
C(62) C(61) H(71) 111.954 no
C(62) C(61) H(72) 109.216 no
C(62) C(61) H(73) 107.199 no
H(71) C(61) H(72) 109.475 no
H(71) C(61) H(73) 109.475 no
H(72) C(61) H(73) 109.473 no
O(3) C(62) H(74) 109.099 no
O(3) C(62) H(75) 108.833 no
C(61) C(62) H(74) 111.837 no
C(61) C(62) H(75) 109.093 no
H(74) C(62) H(75) 109.463 no
O(3) C(63) H(76) 113.318 no
O(3) C(63) H(77) 105.534 no
C(64) C(63) H(76) 112.512 no
C(64) C(63) H(77) 105.103 no
H(76) C(63) H(77) 109.457 no
C(63) C(64) H(78) 113.286 no
C(63) C(64) H(79) 105.851 no
C(63) C(64) H(80) 109.191 no
H(78) C(64) H(79) 109.469 no
H(78) C(64) H(80) 109.477 no
H(79) C(64) H(80) 109.468 no

loop_
_geom_bond_atom_site_label_1
_geom_bond_atom_site_label_2
_geom_bond_distance
_geom_bond_publ_flag
Cu(1) Cl(1) 2.328(2) yes
Cu(1) Cl(2) 2.300(2) yes
Cu(1) P(1) 2.2047(16) yes
Cu(2) Cl(1) 2.349(2) yes
Cu(2) Cl(2) 2.259(2) yes
Cu(2) P(2) 2.1933(16) yes
P(1) C(22) 1.839(6) yes
P(1) C(23) 1.880(7) yes
P(1) C(27) 1.897(7) yes
P(2) C(52) 1.837(7) yes
P(2) C(53) 1.881(8) yes
P(2) C(57) 1.903(8) yes
O(1) C(7) 1.204(9) yes
O(2) C(37) 1.221(12) yes
O(3) C(62) 1.378(13) yes
O(3) C(63) 1.423(17) yes
N(1) C(1) 1.436(8) yes
N(1) C(7) 1.372(8) yes
N(1) C(16) 1.460(8) yes
N(2) C(8) 1.485(8) yes
N(2) C(15) 1.419(8) yes
N(2) C(16) 1.452(7) yes
N(3) C(31) 1.451(10) yes
N(3) C(37) 1.357(11) yes
N(3) C(46) 1.472(10) yes
N(4) C(38) 1.496(11) yes
N(4) C(45) 1.441(8) yes
N(4) C(46) 1.499(10) yes
C(1) C(2) 1.390(10) yes
C(1) C(6) 1.398(9) yes
C(2) C(3) 1.417(12) yes
C(3) C(4) 1.355(16) yes
C(4) C(5) 1.331(11) yes
C(5) C(6) 1.389(10) yes
C(7) C(8) 1.525(9) yes
C(8) C(9) 1.492(10) yes
C(9) C(10) 1.499(9) yes
C(10) C(11) 1.379(10) yes
C(10) C(15) 1.401(10) yes
C(11) C(12) 1.385(10) yes
C(12) C(13) 1.393(11) yes
C(13) C(14) 1.377(10) yes
C(14) C(15) 1.399(8) yes
C(16) C(17) 1.548(8) yes
C(17) C(18) 1.430(8) yes
C(17) C(22) 1.377(9) yes
C(18) C(19) 1.391(10) yes
C(19) C(20) 1.376(11) yes
C(20) C(21) 1.376(9) yes
C(21) C(22) 1.409(9) yes
C(23) C(24) 1.537(8) yes
C(23) C(25) 1.508(9) yes
C(23) C(26) 1.556(9) yes
C(27) C(28) 1.536(10) yes
C(27) C(29) 1.522(10) yes
C(27) C(30) 1.547(8) yes
C(31) C(32) 1.378(13) yes
C(31) C(36) 1.333(15) yes
C(32) C(33) 1.439(16) yes
C(33) C(34) 1.347(18) yes
C(34) C(35) 1.353(16) yes
C(35) C(36) 1.412(14) yes
C(37) C(38) 1.556(13) yes
C(38) C(39) 1.475(15) yes
C(39) C(40) 1.529(14) yes
C(40) C(41) 1.344(10) yes
C(40) C(45) 1.403(11) yes
C(41) C(42) 1.401(12) yes
C(42) C(43) 1.400(11) yes
C(43) C(44) 1.386(9) yes
C(44) C(45) 1.349(10) yes
C(46) C(47) 1.526(9) yes
C(47) C(48) 1.402(10) yes
C(47) C(52) 1.419(10) yes
C(48) C(49) 1.346(12) yes
C(49) C(50) 1.397(15) yes
C(50) C(51) 1.371(12) yes
C(51) C(52) 1.402(10) yes
C(53) C(54) 1.509(11) yes
C(53) C(55) 1.529(9) yes
C(53) C(56) 1.525(11) yes
C(57) C(58) 1.570(15) yes
C(57) C(59) 1.491(10) yes
C(57) C(60) 1.550(10) yes
C(61) C(62) 1.43(3) yes
C(63) C(64) 1.463(18) yes
C(2) H(1) 0.950 no
C(3) H(2) 0.950 no
C(4) H(3) 0.950 no
C(5) H(4) 0.950 no
C(6) H(5) 0.950 no
C(8) H(6) 0.950 no
C(9) H(7) 0.950 no
C(9) H(8) 0.950 no
C(11) H(9) 0.950 no
C(12) H(10) 0.950 no
C(13) H(11) 0.950 no
C(14) H(12) 0.950 no
C(16) H(13) 0.939 no
C(18) H(14) 0.950 no
C(19) H(15) 0.950 no
C(20) H(16) 0.950 no
C(21) H(17) 0.950 no
C(24) H(27) 0.950 no
C(24) H(28) 0.950 no
C(24) H(29) 0.950 no
C(25) H(30) 0.950 no
C(25) H(31) 0.950 no
C(25) H(32) 0.950 no
C(26) H(33) 0.950 no
C(26) H(34) 0.950 no
C(26) H(35) 0.950 no
C(28) H(18) 0.950 no
C(28) H(19) 0.950 no
C(28) H(20) 0.950 no
C(29) H(21) 0.950 no
C(29) H(22) 0.950 no
C(29) H(23) 0.950 no
C(30) H(24) 0.950 no
C(30) H(25) 0.950 no
C(30) H(26) 0.950 no
C(32) H(36) 0.950 no
C(33) H(37) 0.950 no
C(34) H(38) 0.950 no
C(35) H(39) 0.950 no
C(36) H(40) 0.950 no
C(38) H(41) 0.950 no
C(39) H(42) 0.950 no
C(39) H(43) 0.950 no
C(41) H(44) 0.950 no
C(42) H(45) 0.950 no
C(43) H(46) 0.950 no
C(44) H(47) 0.950 no
C(46) H(48) 1.101 no
C(48) H(49) 0.950 no
C(49) H(50) 0.950 no
C(50) H(51) 0.950 no
C(51) H(52) 0.950 no
C(54) H(53) 0.950 no
C(54) H(54) 0.950 no
C(54) H(55) 0.950 no
C(55) H(56) 0.950 no
C(55) H(57) 0.950 no
C(55) H(58) 0.950 no
C(56) H(59) 0.950 no
C(56) H(60) 0.950 no
C(56) H(61) 0.950 no
C(58) H(62) 0.950 no
C(58) H(63) 0.950 no
C(58) H(64) 0.950 no
C(59) H(65) 0.950 no
C(59) H(66) 0.950 no
C(59) H(67) 0.950 no
C(60) H(68) 0.950 no
C(60) H(69) 0.950 no
C(60) H(70) 0.950 no
C(61) H(71) 0.950 no
C(61) H(72) 0.950 no
C(61) H(73) 0.950 no
C(62) H(74) 0.950 no
C(62) H(75) 0.950 no
C(63) H(76) 0.950 no
C(63) H(77) 0.950 no
C(64) H(78) 0.950 no
C(64) H(79) 0.950 no
C(64) H(80) 0.950 no

loop_
_geom_contact_atom_site_label_1
_geom_contact_atom_site_label_2
_geom_contact_distance
_geom_contact_publ_flag
_geom_contact_site_symmetry_2
O(1) C(24) 3.260(8) no 2_857
O(1) C(63) 3.596(18) no 2_756
O(2) C(55) 3.226(11) no 2_746
O(3) C(20) 3.553(10) no 1_454
C(10) C(19) 3.356(10) no 2_847
C(11) C(19) 3.553(10) no 2_847
C(19) C(10) 3.356(10) no 2_857
C(19) C(11) 3.553(10) no 2_857
C(20) O(3) 3.553(10) no 1_656
C(24) O(1) 3.260(8) no 2_847
C(40) C(49) 3.349(12) no 2_756
C(45) C(49) 3.530(12) no 2_756
C(49) C(40) 3.349(12) no 2_746
C(49) C(45) 3.530(12) no 2_746
C(55) O(2) 3.226(11) no 2_756
C(63) O(1) 3.596(18) no 2_746
Cl(1) H(35) 3.5500 no 2_757
Cl(1) H(38) 3.3492 no 1_565
Cl(2) H(3) 3.2212 no 1_545
Cl(2) H(20) 3.2890 no 2_747
O(1) H(27) 2.6078 no 2_857
O(1) H(29) 3.0905 no 2_857
O(1) H(31) 3.0681 no 2_857
O(1) H(32) 3.5083 no 2_857
O(1) H(76) 2.6711 no 2_756
O(2) H(53) 3.4377 no 2_746
O(2) H(55) 3.0713 no 2_746
O(2) H(56) 3.0084 no 2_746
O(2) H(57) 2.6105 no 2_746
O(2) H(78) 3.4997 no 2_746
O(3) H(16) 2.7799 no 1_454
N(4) H(50) 3.4325 no 2_756
C(2) H(79) 3.4746 no 2_756
C(2) H(80) 3.4861 no 2_756
C(3) H(15) 3.4363 no 2_857
C(3) H(30) 3.3982 no 1_565
C(3) H(32) 3.2158 no 1_565
C(3) H(37) 3.4978 no 1_565
C(3) H(79) 3.5055 no 2_756
C(4) H(26) 3.5392 no 2_757
C(4) H(30) 3.2927 no 1_565
C(4) H(32) 3.1704 no 1_565
C(4) H(34) 3.5272 no 1_565
C(4) H(37) 3.4971 no 1_565
C(5) H(26) 3.2335 no 2_757
C(5) H(38) 3.5289 no 1_565
C(7) H(27) 3.5837 no 2_857
C(7) H(31) 3.3872 no 2_857
C(7) H(32) 3.5679 no 2_857
C(8) H(32) 3.2852 no 2_857
C(9) H(15) 3.3857 no 2_847
C(9) H(29) 3.4230 no 2_857
C(9) H(66) 3.2609 no 1_655
C(10) H(15) 2.6995 no 2_847
C(10) H(66) 3.5717 no 1_655
C(11) H(15) 2.8438 no 2_847
C(11) H(16) 3.4942 no 2_847
C(11) H(66) 3.2797 no 1_655
C(12) H(15) 3.1662 no 2_847
C(12) H(79) 3.2143 no 2_746
C(13) H(2) 3.2233 no 1_545
C(13) H(15) 3.3627 no 2_847
C(14) H(2) 3.3034 no 1_545
C(14) H(15) 3.2716 no 2_847
C(15) H(15) 2.9291 no 2_847
C(18) H(1) 3.4493 no 2_847
C(18) H(8) 3.5780 no 2_857
C(19) H(1) 3.1950 no 2_847
C(19) H(2) 3.2026 no 2_847
C(19) H(8) 3.1343 no 2_857
C(19) H(79) 3.4666 no 1_656
C(20) H(1) 3.5492 no 2_847
C(20) H(64) 3.5029 no 2_757
C(20) H(79) 3.3271 no 1_656
C(21) H(64) 3.3932 no 2_757
C(21) H(74) 3.5833 no 1_656
C(24) H(7) 3.5890 no 2_847
C(24) H(59) 3.0321 no 2_747
C(24) H(70) 3.3525 no 2_747
C(24) H(74) 3.3908 no 1_656
C(25) H(2) 3.4623 no 1_545
C(25) H(3) 3.3578 no 1_545
C(25) H(6) 3.3234 no 2_847
C(25) H(14) 3.4976 no 2_847
C(26) H(3) 3.4271 no 1_545
C(26) H(20) 3.5294 no 2_747
C(26) H(24) 3.4121 no 2_747
C(26) H(26) 2.9638 no 2_747
C(28) H(25) 3.5206 no 2_757
C(28) H(33) 3.5940 no 2_757
C(28) H(68) 3.4989 no 2_757
C(28) H(69) 3.5699 no 2_757
C(29) H(39) 3.0330 no 2_757
C(29) H(60) 3.4947 no 2_747
C(29) H(62) 3.5546 no 2_757
C(29) H(64) 3.5687 no 2_757
C(30) H(4) 3.0272 no 2_747
C(30) H(33) 3.4411 no 2_757
C(30) H(34) 3.2371 no 2_757
C(32) H(78) 3.4626 no 2_746
C(32) H(80) 3.3414 no 2_746
C(33) H(50) 3.2428 no 2_746
C(33) H(80) 3.1859 no 2_746
C(34) H(22) 3.4055 no 2_747
C(34) H(53) 3.2652 no 1_545
C(34) H(54) 3.2836 no 1_545
C(35) H(22) 3.0084 no 2_747
C(35) H(53) 3.3186 no 1_545
C(37) H(53) 3.4877 no 2_746
C(37) H(55) 3.3380 no 2_746
C(38) H(53) 3.3019 no 2_746
C(39) H(50) 3.4747 no 2_756
C(39) H(71) 3.4512 no 1_655
C(39) H(73) 3.5305 no 1_655
C(40) H(50) 2.7674 no 2_756
C(40) H(51) 3.5969 no 2_756
C(41) H(50) 2.9876 no 2_756
C(41) H(51) 3.2348 no 2_756
C(41) H(77) 3.4957 no 2_756
C(42) H(37) 3.3509 no 1_565
C(42) H(50) 3.2179 no 2_756
C(42) H(76) 3.5942 no 2_756
C(42) H(77) 3.4245 no 2_756
C(42) H(80) 3.0365 no 2_756
C(43) H(37) 2.9988 no 1_565
C(43) H(50) 3.2480 no 2_756
C(44) H(50) 3.0431 no 2_756
C(45) H(50) 2.7855 no 2_756
C(49) H(37) 3.5710 no 2_756
C(49) H(42) 3.1983 no 2_746
C(50) H(42) 3.3400 no 2_746
C(54) H(38) 3.3140 no 1_565
C(54) H(41) 3.3584 no 2_756
C(54) H(49) 3.2216 no 2_756
C(55) H(73) 3.5587 no 2_656
C(55) H(75) 3.2608 no 2_656
C(56) H(23) 3.2723 no 2_757
C(56) H(28) 2.9032 no 2_757
C(56) H(29) 3.5884 no 2_757
C(56) H(73) 3.4653 no 2_656
C(56) H(74) 3.4117 no 2_656
C(58) H(19) 3.5341 no 2_747
C(58) H(21) 3.3914 no 2_747
C(58) H(72) 2.8505 no 2_646
C(59) H(7) 3.3908 no 1_455
C(59) H(9) 3.1745 no 1_455
C(60) H(19) 3.4130 no 2_747
C(60) H(29) 3.5095 no 2_757
C(60) H(34) 3.5821 no 2_757
C(61) H(42) 3.3632 no 1_455
C(61) H(56) 3.3463 no 2_646
C(61) H(60) 3.3127 no 2_646
C(61) H(63) 3.1123 no 2_656
C(61) H(64) 3.3929 no 2_656
C(62) H(16) 3.3800 no 1_454
C(62) H(56) 3.2632 no 2_646
C(62) H(60) 3.3139 no 2_646
C(63) H(16) 3.3123 no 1_454
C(63) H(45) 3.0912 no 2_746
C(64) H(1) 3.5385 no 2_746
C(64) H(10) 3.3838 no 2_756
C(64) H(16) 3.5289 no 1_454
C(64) H(36) 3.0319 no 2_756
C(64) H(37) 3.3229 no 2_756
C(64) H(45) 3.2470 no 2_746
C(64) H(51) 3.4627 no .
H(1) C(18) 3.4493 no 2_857
H(1) C(19) 3.1950 no 2_857
H(1) C(20) 3.5492 no 2_857
H(1) C(64) 3.5385 no 2_756
H(1) H(15) 3.2775 no 2_857
H(1) H(76) 3.1268 no 2_756
H(1) H(79) 3.0772 no 2_756
H(1) H(80) 3.3230 no 2_756
H(2) C(13) 3.2233 no 1_565
H(2) C(14) 3.3034 no 1_565
H(2) C(19) 3.2026 no 2_857
H(2) C(25) 3.4623 no 1_565
H(2) H(11) 3.2818 no 1_565
H(2) H(12) 3.4018 no 1_565
H(2) H(14) 3.4447 no 2_857
H(2) H(15) 2.6430 no 2_857
H(2) H(30) 2.9935 no 1_565
H(2) H(32) 3.1182 no 1_565
H(2) H(79) 3.1179 no 2_756
H(3) Cl(2) 3.2212 no 1_565
H(3) C(25) 3.3578 no 1_565
H(3) C(26) 3.4271 no 1_565
H(3) H(26) 3.1243 no 2_757
H(3) H(30) 2.8255 no 1_565
H(3) H(32) 3.0786 no 1_565
H(3) H(33) 2.9239 no 1_565
H(3) H(34) 3.1615 no 1_565
H(4) C(30) 3.0272 no 2_757
H(4) H(22) 3.3651 no 2_757
H(4) H(23) 3.5481 no 2_757
H(4) H(25) 2.7304 no 2_757
H(4) H(26) 2.4715 no 2_757
H(4) H(34) 3.5566 no 1_565
H(4) H(38) 3.3915 no 1_565
H(6) C(25) 3.3234 no 2_857
H(6) H(29) 3.5748 no 2_857
H(6) H(31) 3.2471 no 2_857
H(6) H(32) 2.5713 no 2_857
H(7) C(24) 3.5890 no 2_857
H(7) C(59) 3.3908 no 1_655
H(7) H(27) 3.5583 no 2_857
H(7) H(29) 2.7962 no 2_857
H(7) H(66) 2.9414 no 1_655
H(7) H(67) 2.9539 no 1_655
H(7) H(68) 3.5835 no 1_655
H(8) C(18) 3.5780 no 2_847
H(8) C(19) 3.1343 no 2_847
H(8) H(15) 3.0445 no 2_847
H(8) H(29) 3.4851 no 2_857
H(8) H(66) 2.9793 no 1_655
H(8) H(68) 3.1004 no 1_655
H(9) C(59) 3.1745 no 1_655
H(9) H(15) 3.2874 no 2_847
H(9) H(16) 3.2793 no 2_847
H(9) H(65) 3.2193 no 1_655
H(9) H(66) 2.5216 no 1_655
H(9) H(67) 3.3233 no 1_655
H(10) C(64) 3.3838 no 2_746
H(10) H(78) 2.9511 no 2_746
H(10) H(79) 2.9400 no 2_746
H(11) H(2) 3.2818 no 1_545
H(12) H(2) 3.4018 no 1_545
H(14) C(25) 3.4976 no 2_857
H(14) H(2) 3.4447 no 2_847
H(14) H(31) 3.0055 no 2_857
H(14) H(32) 3.2387 no 2_857
H(15) C(3) 3.4363 no 2_847
H(15) C(9) 3.3857 no 2_857
H(15) C(10) 2.6995 no 2_857
H(15) C(11) 2.8438 no 2_857
H(15) C(12) 3.1662 no 2_857
H(15) C(13) 3.3627 no 2_857
H(15) C(14) 3.2716 no 2_857
H(15) C(15) 2.9291 no 2_857
H(15) H(1) 3.2775 no 2_847
H(15) H(2) 2.6430 no 2_847
H(15) H(8) 3.0445 no 2_857
H(15) H(9) 3.2874 no 2_857
H(15) H(79) 3.0866 no 1_656
H(16) O(3) 2.7799 no 1_656
H(16) C(11) 3.4942 no 2_857
H(16) C(62) 3.3800 no 1_656
H(16) C(63) 3.3123 no 1_656
H(16) C(64) 3.5289 no 1_656
H(16) H(9) 3.2793 no 2_857
H(16) H(64) 3.1735 no 2_757
H(16) H(66) 3.3106 no 2_757
H(16) H(72) 3.0295 no 1_656
H(16) H(74) 3.2099 no 1_656
H(16) H(76) 3.2635 no 1_656
H(16) H(79) 2.8596 no 1_656
H(17) H(64) 2.9516 no 2_757
H(17) H(72) 3.2620 no 1_656
H(17) H(74) 2.9991 no 1_656
H(18) H(25) 3.0792 no 2_757
H(18) H(33) 3.5929 no 2_757
H(18) H(35) 3.4298 no 2_757
H(19) C(58) 3.5341 no 2_757
H(19) C(60) 3.4130 no 2_757
H(19) H(62) 3.3427 no 2_757
H(19) H(64) 2.9513 no 2_757
H(19) H(68) 2.7990 no 2_757
H(19) H(69) 3.2122 no 2_757
H(20) Cl(2) 3.2890 no 2_757
H(20) C(26) 3.5294 no 2_757
H(20) H(25) 3.0866 no 2_757
H(20) H(33) 2.8828 no 2_757
H(20) H(35) 3.4122 no 2_757
H(20) H(62) 3.2961 no 2_757
H(20) H(68) 3.4211 no 2_757
H(20) H(69) 3.0812 no 2_757
H(21) C(58) 3.3914 no 2_757
H(21) H(39) 2.9269 no 2_757
H(21) H(60) 3.2179 no 2_747
H(21) H(62) 3.1404 no 2_757
H(21) H(64) 2.8391 no 2_757
H(21) H(72) 3.3971 no 1_656
H(21) H(74) 3.5418 no 1_656
H(22) C(34) 3.4055 no 2_757
H(22) C(35) 3.0084 no 2_757
H(22) H(4) 3.3651 no 2_747
H(22) H(38) 3.2804 no 2_757
H(22) H(39) 2.5188 no 2_757
H(22) H(62) 3.1289 no 2_757
H(22) H(64) 3.5537 no 2_757
H(23) C(56) 3.2723 no 2_747
H(23) H(4) 3.5481 no 2_747
H(23) H(38) 3.5184 no 2_757
H(23) H(39) 3.1814 no 2_757
H(23) H(59) 3.4633 no 2_747
H(23) H(60) 3.0139 no 2_747
H(23) H(61) 2.8389 no 2_747
H(24) C(26) 3.4121 no 2_757
H(24) H(33) 3.4456 no 2_757
H(24) H(34) 3.0436 no 2_757
H(24) H(35) 3.1968 no 2_757
H(25) C(28) 3.5206 no 2_747
H(25) H(4) 2.7304 no 2_747
H(25) H(18) 3.0792 no 2_747
H(25) H(20) 3.0866 no 2_747
H(26) C(4) 3.5392 no 2_747
H(26) C(5) 3.2335 no 2_747
H(26) C(26) 2.9638 no 2_757
H(26) H(3) 3.1243 no 2_747
H(26) H(4) 2.4715 no 2_747
H(26) H(33) 2.6791 no 2_757
H(26) H(34) 2.5872 no 2_757
H(26) H(35) 3.1618 no 2_757
H(27) O(1) 2.6078 no 2_847
H(27) C(7) 3.5837 no 2_847
H(27) H(7) 3.5583 no 2_847
H(27) H(59) 3.5300 no 2_747
H(27) H(74) 3.0090 no 1_656
H(27) H(76) 3.3452 no 1_656
H(28) C(56) 2.9032 no 2_747
H(28) H(59) 2.4407 no 2_747
H(28) H(60) 2.8510 no 2_747
H(28) H(61) 2.9461 no 2_747
H(28) H(70) 3.2107 no 2_747
H(28) H(74) 3.0135 no 1_656
H(29) O(1) 3.0905 no 2_847
H(29) C(9) 3.4230 no 2_847
H(29) C(56) 3.5884 no 2_747
H(29) C(60) 3.5095 no 2_747
H(29) H(6) 3.5748 no 2_847
H(29) H(7) 2.7962 no 2_847
H(29) H(8) 3.4851 no 2_847
H(29) H(59) 2.7971 no 2_747
H(29) H(67) 3.5385 no 2_747
H(29) H(68) 3.5374 no 2_747
H(29) H(70) 2.6841 no 2_747
H(30) C(3) 3.3982 no 1_545
H(30) C(4) 3.2927 no 1_545
H(30) H(2) 2.9935 no 1_545
H(30) H(3) 2.8255 no 1_545
H(31) O(1) 3.0681 no 2_847
H(31) C(7) 3.3872 no 2_847
H(31) H(6) 3.2471 no 2_847
H(31) H(14) 3.0055 no 2_847
H(32) O(1) 3.5083 no 2_847
H(32) C(3) 3.2158 no 1_545
H(32) C(4) 3.1704 no 1_545
H(32) C(7) 3.5679 no 2_847
H(32) C(8) 3.2852 no 2_847
H(32) H(2) 3.1182 no 1_545
H(32) H(3) 3.0786 no 1_545
H(32) H(6) 2.5713 no 2_847
H(32) H(14) 3.2387 no 2_847
H(33) C(28) 3.5940 no 2_747
H(33) C(30) 3.4411 no 2_747
H(33) H(3) 2.9239 no 1_545
H(33) H(18) 3.5929 no 2_747
H(33) H(20) 2.8828 no 2_747
H(33) H(24) 3.4456 no 2_747
H(33) H(26) 2.6791 no 2_747
H(34) C(4) 3.5272 no 1_545
H(34) C(30) 3.2371 no 2_747
H(34) C(60) 3.5821 no 2_747
H(34) H(3) 3.1615 no 1_545
H(34) H(4) 3.5566 no 1_545
H(34) H(24) 3.0436 no 2_747
H(34) H(26) 2.5872 no 2_747
H(34) H(68) 3.5785 no 2_747
H(34) H(69) 3.5813 no 2_747
H(34) H(70) 3.0413 no 2_747
H(35) Cl(1) 3.5500 no 2_747
H(35) H(18) 3.4298 no 2_747
H(35) H(20) 3.4122 no 2_747
H(35) H(24) 3.1968 no 2_747
H(35) H(26) 3.1618 no 2_747
H(35) H(61) 3.4890 no 2_747
H(35) H(70) 3.5002 no 2_747
H(36) C(64) 3.0319 no 2_746
H(36) H(78) 2.6154 no 2_746
H(36) H(79) 3.1878 no 2_746
H(36) H(80) 2.8124 no 2_746
H(37) C(3) 3.4978 no 1_545
H(37) C(4) 3.4971 no 1_545
H(37) C(42) 3.3509 no 1_545
H(37) C(43) 2.9988 no 1_545
H(37) C(49) 3.5710 no 2_746
H(37) C(64) 3.3229 no 2_746
H(37) H(45) 3.4474 no 1_545
H(37) H(46) 2.8447 no 1_545
H(37) H(50) 2.9526 no 2_746
H(37) H(78) 3.5080 no 2_746
H(37) H(79) 3.5977 no 2_746
H(37) H(80) 2.4918 no 2_746
H(38) Cl(1) 3.3492 no 1_545
H(38) C(5) 3.5289 no 1_545
H(38) C(54) 3.3140 no 1_545
H(38) H(4) 3.3915 no 1_545
H(38) H(22) 3.2804 no 2_747
H(38) H(23) 3.5184 no 2_747
H(38) H(46) 3.3602 no 1_545
H(38) H(47) 3.3872 no 1_545
H(38) H(53) 3.0611 no 1_545
H(38) H(54) 2.7289 no 1_545
H(38) H(60) 3.4846 no 1_545
H(38) H(61) 3.1370 no 1_545
H(39) C(29) 3.0330 no 2_747
H(39) H(21) 2.9269 no 2_747
H(39) H(22) 2.5188 no 2_747
H(39) H(23) 3.1814 no 2_747
H(39) H(53) 3.1488 no 1_545
H(39) H(60) 2.9002 no 1_545
H(39) H(61) 3.5691 no 1_545
H(39) H(73) 3.0818 no 2_646
H(41) C(54) 3.3584 no 2_746
H(41) H(53) 2.5833 no 2_746
H(41) H(55) 3.3168 no 2_746
H(42) C(49) 3.1983 no 2_756
H(42) C(50) 3.3400 no 2_756
H(42) C(61) 3.3632 no 1_655
H(42) H(50) 3.1956 no 2_756
H(42) H(51) 3.4663 no 2_756
H(42) H(71) 2.8927 no 1_655
H(42) H(73) 2.9742 no 1_655
H(43) H(56) 3.1770 no 2_746
H(43) H(71) 3.1253 no 1_655
H(43) H(73) 3.2910 no 1_655
H(44) H(50) 3.5277 no 2_756
H(44) H(51) 3.1078 no 2_756
H(44) H(77) 3.0211 no 2_756
H(45) C(63) 3.0912 no 2_756
H(45) C(64) 3.2470 no 2_756
H(45) H(37) 3.4474 no 1_565
H(45) H(76) 2.7473 no 2_756
H(45) H(77) 2.8843 no 2_756
H(45) H(80) 2.5732 no 2_756
H(46) H(37) 2.8447 no 1_565
H(46) H(38) 3.3602 no 1_565
H(47) H(38) 3.3872 no 1_565
H(47) H(50) 3.5928 no 2_756
H(49) C(54) 3.2216 no 2_746
H(49) H(53) 2.9489 no 2_746
H(49) H(54) 3.3968 no 2_746
H(49) H(55) 2.8195 no 2_746
H(50) N(4) 3.4325 no 2_746
H(50) C(33) 3.2428 no 2_756
H(50) C(39) 3.4747 no 2_746
H(50) C(40) 2.7674 no 2_746
H(50) C(41) 2.9876 no 2_746
H(50) C(42) 3.2179 no 2_746
H(50) C(43) 3.2480 no 2_746
H(50) C(44) 3.0431 no 2_746
H(50) C(45) 2.7855 no 2_746
H(50) H(37) 2.9526 no 2_756
H(50) H(42) 3.1956 no 2_746
H(50) H(44) 3.5277 no 2_746
H(50) H(47) 3.5928 no 2_746
H(51) C(40) 3.5969 no 2_746
H(51) C(41) 3.2348 no 2_746
H(51) C(64) 3.4627 no .
H(51) H(42) 3.4663 no 2_746
H(51) H(44) 3.1078 no 2_746
H(51) H(77) 3.0476 no .
H(51) H(78) 3.0542 no .
H(51) H(80) 3.2684 no .
H(53) O(2) 3.4377 no 2_756
H(53) C(34) 3.2652 no 1_565
H(53) C(35) 3.3186 no 1_565
H(53) C(37) 3.4877 no 2_756
H(53) C(38) 3.3019 no 2_756
H(53) H(38) 3.0611 no 1_565
H(53) H(39) 3.1488 no 1_565
H(53) H(41) 2.5833 no 2_756
H(53) H(49) 2.9489 no 2_756
H(53) H(73) 3.4951 no 2_656
H(54) C(34) 3.2836 no 1_565
H(54) H(38) 2.7289 no 1_565
H(54) H(49) 3.3968 no 2_756
H(55) O(2) 3.0713 no 2_756
H(55) C(37) 3.3380 no 2_756
H(55) H(41) 3.3168 no 2_756
H(55) H(49) 2.8195 no 2_756
H(56) O(2) 3.0084 no 2_756
H(56) C(61) 3.3463 no 2_656
H(56) C(62) 3.2632 no 2_656
H(56) H(43) 3.1770 no 2_756
H(56) H(73) 2.7142 no 2_656
H(56) H(74) 3.3943 no 2_656
H(56) H(75) 2.6738 no 2_656
H(57) O(2) 2.6105 no 2_756
H(58) H(74) 3.5940 no 2_656
H(58) H(75) 2.9860 no 2_656
H(59) C(24) 3.0321 no 2_757
H(59) H(23) 3.4633 no 2_757
H(59) H(27) 3.5300 no 2_757
H(59) H(28) 2.4407 no 2_757
H(59) H(29) 2.7971 no 2_757
H(59) H(74) 3.1122 no 2_656
H(60) C(29) 3.4947 no 2_757
H(60) C(61) 3.3127 no 2_656
H(60) C(62) 3.3139 no 2_656
H(60) H(21) 3.2179 no 2_757
H(60) H(23) 3.0139 no 2_757
H(60) H(28) 2.8510 no 2_757
H(60) H(38) 3.4846 no 1_565
H(60) H(39) 2.9002 no 1_565
H(60) H(73) 2.5888 no 2_656
H(60) H(74) 2.8468 no 2_656
H(60) H(75) 3.3634 no 2_656
H(61) H(23) 2.8389 no 2_757
H(61) H(28) 2.9461 no 2_757
H(61) H(35) 3.4890 no 2_757
H(61) H(38) 3.1370 no 1_565
H(61) H(39) 3.5691 no 1_565
H(62) C(29) 3.5546 no 2_747
H(62) H(19) 3.3427 no 2_747
H(62) H(20) 3.2961 no 2_747
H(62) H(21) 3.1404 no 2_747
H(62) H(22) 3.1289 no 2_747
H(62) H(72) 3.4076 no 2_646
H(63) C(61) 3.1123 no 2_646
H(63) H(71) 3.2895 no 2_646
H(63) H(72) 2.3942 no 2_646
H(63) H(73) 3.2285 no 2_646
H(64) C(20) 3.5029 no 2_747
H(64) C(21) 3.3932 no 2_747
H(64) C(29) 3.5687 no 2_747
H(64) C(61) 3.3929 no 2_646
H(64) H(16) 3.1735 no 2_747
H(64) H(17) 2.9516 no 2_747
H(64) H(19) 2.9513 no 2_747
H(64) H(21) 2.8391 no 2_747
H(64) H(22) 3.5537 no 2_747
H(64) H(72) 2.4735 no 2_646
H(65) H(9) 3.2193 no 1_455
H(66) C(9) 3.2609 no 1_455
H(66) C(10) 3.5717 no 1_455
H(66) C(11) 3.2797 no 1_455
H(66) H(7) 2.9414 no 1_455
H(66) H(8) 2.9793 no 1_455
H(66) H(9) 2.5216 no 1_455
H(66) H(16) 3.3106 no 2_747
H(67) H(7) 2.9539 no 1_455
H(67) H(9) 3.3233 no 1_455
H(67) H(29) 3.5385 no 2_757
H(68) C(28) 3.4989 no 2_747
H(68) H(7) 3.5835 no 1_455
H(68) H(8) 3.1004 no 1_455
H(68) H(19) 2.7990 no 2_747
H(68) H(20) 3.4211 no 2_747
H(68) H(29) 3.5374 no 2_757
H(68) H(34) 3.5785 no 2_757
H(69) C(28) 3.5699 no 2_747
H(69) H(19) 3.2122 no 2_747
H(69) H(20) 3.0812 no 2_747
H(69) H(34) 3.5813 no 2_757
H(70) C(24) 3.3525 no 2_757
H(70) H(28) 3.2107 no 2_757
H(70) H(29) 2.6841 no 2_757
H(70) H(34) 3.0413 no 2_757
H(70) H(35) 3.5002 no 2_757
H(71) C(39) 3.4512 no 1_455
H(71) H(42) 2.8927 no 1_455
H(71) H(43) 3.1253 no 1_455
H(71) H(63) 3.2895 no 2_656
H(72) C(58) 2.8505 no 2_656
H(72) H(16) 3.0295 no 1_454
H(72) H(17) 3.2620 no 1_454
H(72) H(21) 3.3971 no 1_454
H(72) H(62) 3.4076 no 2_656
H(72) H(63) 2.3942 no 2_656
H(72) H(64) 2.4735 no 2_656
H(73) C(39) 3.5305 no 1_455
H(73) C(55) 3.5587 no 2_646
H(73) C(56) 3.4653 no 2_646
H(73) H(39) 3.0818 no 2_656
H(73) H(42) 2.9742 no 1_455
H(73) H(43) 3.2910 no 1_455
H(73) H(53) 3.4951 no 2_646
H(73) H(56) 2.7142 no 2_646
H(73) H(60) 2.5888 no 2_646
H(73) H(63) 3.2285 no 2_656
H(74) C(21) 3.5833 no 1_454
H(74) C(24) 3.3908 no 1_454
H(74) C(56) 3.4117 no 2_646
H(74) H(16) 3.2099 no 1_454
H(74) H(17) 2.9991 no 1_454
H(74) H(21) 3.5418 no 1_454
H(74) H(27) 3.0090 no 1_454
H(74) H(28) 3.0135 no 1_454
H(74) H(56) 3.3943 no 2_646
H(74) H(58) 3.5940 no 2_646
H(74) H(59) 3.1122 no 2_646
H(74) H(60) 2.8468 no 2_646
H(75) C(55) 3.2608 no 2_646
H(75) H(56) 2.6738 no 2_646
H(75) H(58) 2.9860 no 2_646
H(75) H(60) 3.3634 no 2_646
H(76) O(1) 2.6711 no 2_746
H(76) C(42) 3.5942 no 2_746
H(76) H(1) 3.1268 no 2_746
H(76) H(16) 3.2635 no 1_454
H(76) H(27) 3.3452 no 1_454
H(76) H(45) 2.7473 no 2_746
H(77) C(41) 3.4957 no 2_746
H(77) C(42) 3.4245 no 2_746
H(77) H(44) 3.0211 no 2_746
H(77) H(45) 2.8843 no 2_746
H(77) H(51) 3.0476 no .
H(78) O(2) 3.4997 no 2_756
H(78) C(32) 3.4626 no 2_756
H(78) H(10) 2.9511 no 2_756
H(78) H(36) 2.6154 no 2_756
H(78) H(37) 3.5080 no 2_756
H(78) H(51) 3.0542 no .
H(79) C(2) 3.4746 no 2_746
H(79) C(3) 3.5055 no 2_746
H(79) C(12) 3.2143 no 2_756
H(79) C(19) 3.4666 no 1_454
H(79) C(20) 3.3271 no 1_454
H(79) H(1) 3.0772 no 2_746
H(79) H(2) 3.1179 no 2_746
H(79) H(10) 2.9400 no 2_756
H(79) H(15) 3.0866 no 1_454
H(79) H(16) 2.8596 no 1_454
H(79) H(36) 3.1878 no 2_756
H(79) H(37) 3.5977 no 2_756
H(80) C(2) 3.4861 no 2_746
H(80) C(32) 3.3414 no 2_756
H(80) C(33) 3.1859 no 2_756
H(80) C(42) 3.0365 no 2_746
H(80) H(1) 3.3230 no 2_746
H(80) H(36) 2.8124 no 2_756
H(80) H(37) 2.4918 no 2_756
H(80) H(45) 2.5732 no 2_746
H(80) H(51) 3.2684 no .

loop_
_geom_torsion_atom_site_label_1
_geom_torsion_atom_site_label_2
_geom_torsion_atom_site_label_3
_geom_torsion_atom_site_label_4
_geom_torsion
_geom_torsion_publ_flag
Cl(1) Cu(1) Cl(2) Cu(2) -0.73(6) no
Cl(2) Cu(1) Cl(1) Cu(2) 0.70(6) no
Cl(1) Cu(1) P(1) C(22) -71.35(12) no
Cl(1) Cu(1) P(1) C(23) 167.26(7) no
Cl(1) Cu(1) P(1) C(27) 48.06(11) no
P(1) Cu(1) Cl(1) Cu(2) -159.99(7) no
Cl(2) Cu(1) P(1) C(22) 134.04(10) no
Cl(2) Cu(1) P(1) C(23) 12.65(11) no
Cl(2) Cu(1) P(1) C(27) -106.55(9) no
P(1) Cu(1) Cl(2) Cu(2) 159.59(6) no
Cl(1) Cu(2) Cl(2) Cu(1) 0.72(6) no
Cl(2) Cu(2) Cl(1) Cu(1) -0.72(6) no
Cl(1) Cu(2) P(2) C(52) 140.33(10) no
Cl(1) Cu(2) P(2) C(53) 18.04(11) no
Cl(1) Cu(2) P(2) C(57) -100.63(10) no
P(2) Cu(2) Cl(1) Cu(1) 165.89(7) no
Cl(2) Cu(2) P(2) C(52) -58.57(14) no
Cl(2) Cu(2) P(2) C(53) 179.14(8) no
Cl(2) Cu(2) P(2) C(57) 60.47(12) no
P(2) Cu(2) Cl(2) Cu(1) -163.75(7) no
Cu(1) P(1) C(22) C(17) -18.3(6) no
Cu(1) P(1) C(22) C(21) 161.9(3) no
Cu(1) P(1) C(23) C(24) -177.9(3) no
Cu(1) P(1) C(23) C(25) 63.3(3) no
Cu(1) P(1) C(23) C(26) -53.8(4) no
Cu(1) P(1) C(27) C(28) -81.8(3) no
Cu(1) P(1) C(27) C(29) 152.8(4) no
Cu(1) P(1) C(27) C(30) 31.2(4) no
C(22) P(1) C(23) C(24) 49.1(4) no
C(22) P(1) C(23) C(25) -69.7(4) no
C(22) P(1) C(23) C(26) 173.2(3) no
C(23) P(1) C(22) C(17) 106.6(5) no
C(23) P(1) C(22) C(21) -73.1(4) no
C(22) P(1) C(27) C(28) 48.6(4) no
C(22) P(1) C(27) C(29) -76.8(5) no
C(22) P(1) C(27) C(30) 161.5(3) no
C(27) P(1) C(22) C(17) -135.1(5) no
C(27) P(1) C(22) C(21) 45.1(5) no
C(23) P(1) C(27) C(28) 160.3(3) no
C(23) P(1) C(27) C(29) 34.9(5) no
C(23) P(1) C(27) C(30) -86.7(4) no
C(27) P(1) C(23) C(24) -65.5(4) no
C(27) P(1) C(23) C(25) 175.7(3) no
C(27) P(1) C(23) C(26) 58.6(4) no
Cu(2) P(2) C(52) C(47) -18.8(7) no
Cu(2) P(2) C(52) C(51) 163.2(4) no
Cu(2) P(2) C(53) C(54) 64.5(4) no
Cu(2) P(2) C(53) C(55) -177.1(3) no
Cu(2) P(2) C(53) C(56) -53.6(4) no
Cu(2) P(2) C(57) C(58) -77.3(4) no
Cu(2) P(2) C(57) C(59) 156.9(5) no
Cu(2) P(2) C(57) C(60) 35.6(5) no
C(52) P(2) C(53) C(54) -68.5(4) no
C(52) P(2) C(53) C(55) 49.9(5) no
C(52) P(2) C(53) C(56) 173.4(4) no
C(53) P(2) C(52) C(47) 108.6(6) no
C(53) P(2) C(52) C(51) -69.4(6) no
C(52) P(2) C(57) C(58) 51.7(4) no
C(52) P(2) C(57) C(59) -74.0(7) no
C(52) P(2) C(57) C(60) 164.7(4) no
C(57) P(2) C(52) C(47) -134.7(5) no
C(57) P(2) C(52) C(51) 47.3(6) no
C(53) P(2) C(57) C(58) 162.4(3) no
C(53) P(2) C(57) C(59) 36.6(7) no
C(53) P(2) C(57) C(60) -84.6(5) no
C(57) P(2) C(53) C(54) 177.3(3) no
C(57) P(2) C(53) C(55) -64.3(5) no
C(57) P(2) C(53) C(56) 59.1(5) no
C(62) O(3) C(63) C(64) -179.9(9) no
C(63) O(3) C(62) C(61) 178.3(10) no
C(1) N(1) C(7) O(1) -6.6(10) no
C(1) N(1) C(7) C(8) 173.5(5) no
C(7) N(1) C(1) C(2) -7.0(9) no
C(7) N(1) C(1) C(6) 175.5(5) no
C(1) N(1) C(16) N(2) 168.3(5) no
C(1) N(1) C(16) C(17) -69.2(6) no
C(16) N(1) C(1) C(2) 168.1(5) no
C(16) N(1) C(1) C(6) -9.3(8) no
C(7) N(1) C(16) N(2) -15.9(6) no
C(7) N(1) C(16) C(17) 106.6(5) no
C(16) N(1) C(7) O(1) 177.8(6) no
C(16) N(1) C(7) C(8) -2.1(6) no
C(8) N(2) C(15) C(10) 15.3(6) no
C(8) N(2) C(15) C(14) -167.6(5) no
C(15) N(2) C(8) C(7) 94.7(5) no
C(15) N(2) C(8) C(9) -22.5(5) no
C(8) N(2) C(16) N(1) 27.5(5) no
C(8) N(2) C(16) C(17) -94.4(5) no
C(16) N(2) C(8) C(7) -28.3(5) no
C(16) N(2) C(8) C(9) -145.6(4) no
C(15) N(2) C(16) N(1) -87.1(5) no
C(15) N(2) C(16) C(17) 151.0(5) no
C(16) N(2) C(15) C(10) 131.2(5) no
C(16) N(2) C(15) C(14) -51.8(8) no
C(31) N(3) C(37) O(2) -2.2(12) no
C(31) N(3) C(37) C(38) 174.7(6) no
C(37) N(3) C(31) C(32) 26.7(10) no
C(37) N(3) C(31) C(36) -154.1(7) no
C(31) N(3) C(46) N(4) 167.3(6) no
C(31) N(3) C(46) C(47) -72.8(8) no
C(46) N(3) C(31) C(32) -154.9(6) no
C(46) N(3) C(31) C(36) 24.2(10) no
C(37) N(3) C(46) N(4) -14.1(7) no
C(37) N(3) C(46) C(47) 105.8(7) no
C(46) N(3) C(37) O(2) 179.4(6) no
C(46) N(3) C(37) C(38) -3.7(7) no
C(38) N(4) C(45) C(40) 15.8(7) no
C(38) N(4) C(45) C(44) -168.1(6) no
C(45) N(4) C(38) C(37) 95.1(6) no
C(45) N(4) C(38) C(39) -24.6(7) no
C(38) N(4) C(46) N(3) 26.4(6) no
C(38) N(4) C(46) C(47) -96.4(6) no
C(46) N(4) C(38) C(37) -28.1(6) no
C(46) N(4) C(38) C(39) -147.8(5) no
C(45) N(4) C(46) N(3) -87.7(6) no
C(45) N(4) C(46) C(47) 149.6(5) no
C(46) N(4) C(45) C(40) 130.8(6) no
C(46) N(4) C(45) C(44) -53.1(9) no
N(1) C(1) C(2) C(3) 175.6(6) no
N(1) C(1) C(6) C(5) -175.7(5) no
C(2) C(1) C(6) C(5) 6.9(10) no
C(6) C(1) C(2) C(3) -7.0(11) no
C(1) C(2) C(3) C(4) 4.1(15) no
C(2) C(3) C(4) C(5) -1.0(16) no
C(3) C(4) C(5) C(6) 0.8(15) no
C(4) C(5) C(6) C(1) -3.7(13) no
O(1) C(7) C(8) N(2) -161.2(6) no
O(1) C(7) C(8) C(9) -45.8(8) no
N(1) C(7) C(8) N(2) 18.8(6) no
N(1) C(7) C(8) C(9) 134.1(5) no
N(2) C(8) C(9) C(10) 21.0(6) no
C(7) C(8) C(9) C(10) -91.0(5) no
C(8) C(9) C(10) C(11) 168.5(6) no
C(8) C(9) C(10) C(15) -11.6(6) no
C(9) C(10) C(11) C(12) 179.1(6) no
C(9) C(10) C(15) N(2) -2.4(7) no
C(9) C(10) C(15) C(14) -179.7(5) no
C(11) C(10) C(15) N(2) 177.6(5) no
C(11) C(10) C(15) C(14) 0.3(9) no
C(15) C(10) C(11) C(12) -0.8(9) no
C(10) C(11) C(12) C(13) 0.7(10) no
C(11) C(12) C(13) C(14) -0.2(10) no
C(12) C(13) C(14) C(15) -0.3(10) no
C(13) C(14) C(15) N(2) -176.6(6) no
C(13) C(14) C(15) C(10) 0.3(9) no
N(1) C(16) C(17) C(18) -42.3(6) no
N(1) C(16) C(17) C(22) 140.3(5) no
N(2) C(16) C(17) C(18) 75.6(6) no
N(2) C(16) C(17) C(22) -101.8(6) no
C(16) C(17) C(18) C(19) -175.5(5) no
C(16) C(17) C(22) P(1) -2.4(8) no
C(16) C(17) C(22) C(21) 177.4(5) no
C(18) C(17) C(22) P(1) -179.6(5) no
C(18) C(17) C(22) C(21) 0.2(8) no
C(22) C(17) C(18) C(19) 2.0(9) no
C(17) C(18) C(19) C(20) -2.3(10) no
C(18) C(19) C(20) C(21) 0.4(11) no
C(19) C(20) C(21) C(22) 1.9(12) no
C(20) C(21) C(22) P(1) 177.6(6) no
C(20) C(21) C(22) C(17) -2.2(10) no
N(3) C(31) C(32) C(33) 178.1(8) no
N(3) C(31) C(36) C(35) -179.4(6) no
C(32) C(31) C(36) C(35) -0.3(13) no
C(36) C(31) C(32) C(33) -1.1(15) no
C(31) C(32) C(33) C(34) 0.8(17) no
C(32) C(33) C(34) C(35) 0.8(15) no
C(33) C(34) C(35) C(36) -2.2(14) no
C(34) C(35) C(36) C(31) 2.0(14) no
O(2) C(37) C(38) N(4) -162.9(7) no
O(2) C(37) C(38) C(39) -46.5(10) no
N(3) C(37) C(38) N(4) 20.1(7) no
N(3) C(37) C(38) C(39) 136.6(6) no
N(4) C(38) C(39) C(40) 23.4(9) no
C(37) C(38) C(39) C(40) -89.9(9) no
C(38) C(39) C(40) C(41) 169.1(8) no
C(38) C(39) C(40) C(45) -13.6(9) no
C(39) C(40) C(41) C(42) 176.4(8) no
C(39) C(40) C(45) N(4) -1.5(9) no
C(39) C(40) C(45) C(44) -177.8(7) no
C(41) C(40) C(45) N(4) 176.2(7) no
C(41) C(40) C(45) C(44) -0.1(11) no
C(45) C(40) C(41) C(42) -0.7(11) no
C(40) C(41) C(42) C(43) 1.8(11) no
C(41) C(42) C(43) C(44) -2.2(10) no
C(42) C(43) C(44) C(45) 1.5(10) no
C(43) C(44) C(45) N(4) -176.1(6) no
C(43) C(44) C(45) C(40) -0.3(10) no
N(3) C(46) C(47) C(48) -41.0(8) no
N(3) C(46) C(47) C(52) 137.0(6) no
N(4) C(46) C(47) C(48) 75.7(7) no
N(4) C(46) C(47) C(52) -106.3(7) no
C(46) C(47) C(48) C(49) 179.6(6) no
C(46) C(47) C(52) P(2) 3.9(10) no
C(46) C(47) C(52) C(51) -178.0(6) no
C(48) C(47) C(52) P(2) -178.1(6) no
C(48) C(47) C(52) C(51) -0.1(10) no
C(52) C(47) C(48) C(49) 1.5(11) no
C(47) C(48) C(49) C(50) -2.6(13) no
C(48) C(49) C(50) C(51) 2.2(14) no
C(49) C(50) C(51) C(52) -0.8(14) no
C(50) C(51) C(52) P(2) 178.0(8) no
C(50) C(51) C(52) C(47) -0.2(12) no
C(62) O(3) C(63) H(76) 52.9 no
C(62) O(3) C(63) H(77) -66.8 no
C(63) O(3) C(62) H(74) -59.7 no
C(63) O(3) C(62) H(75) 59.7 no
C(1) N(1) C(16) H(13) 54.7 no
C(7) N(1) C(16) H(13) -129.5 no
C(15) N(2) C(8) H(6) -146.2 no
C(8) N(2) C(16) H(13) 143.9 no
C(16) N(2) C(8) H(6) 90.7 no
C(15) N(2) C(16) H(13) 29.3 no
C(31) N(3) C(46) H(48) 52.9 no
C(37) N(3) C(46) H(48) -128.5 no
C(45) N(4) C(38) H(41) -145.6 no
C(38) N(4) C(46) H(48) 137.2 no
C(46) N(4) C(38) H(41) 91.2 no
C(45) N(4) C(46) H(48) 23.1 no
N(1) C(1) C(2) H(1) 0.2 no
N(1) C(1) C(6) H(5) 4.3 no
C(2) C(1) C(6) H(5) -173.2 no
C(6) C(1) C(2) H(1) 177.5 no
C(1) C(2) C(3) H(2) -178.6 no
H(1) C(2) C(3) C(4) 179.5 no
H(1) C(2) C(3) H(2) -3.1 no
C(2) C(3) C(4) H(3) 179.6 no
H(2) C(3) C(4) C(5) -178.3 no
H(2) C(3) C(4) H(3) 2.3 no
C(3) C(4) C(5) H(4) -179.5 no
H(3) C(4) C(5) C(6) -179.8 no
H(3) C(4) C(5) H(4) -0.1 no
C(4) C(5) C(6) H(5) 176.4 no
H(4) C(5) C(6) C(1) 176.6 no
H(4) C(5) C(6) H(5) -3.3 no
O(1) C(7) C(8) H(6) 80.1 no
N(1) C(7) C(8) H(6) -100.0 no
N(2) C(8) C(9) H(7) 141.6 no
N(2) C(8) C(9) H(8) -96.1 no
C(7) C(8) C(9) H(7) 29.6 no
C(7) C(8) C(9) H(8) 151.9 no
H(6) C(8) C(9) C(10) 143.7 no
H(6) C(8) C(9) H(7) -95.7 no
H(6) C(8) C(9) H(8) 26.6 no
H(7) C(9) C(10) C(11) 47.5 no
H(7) C(9) C(10) C(15) -132.6 no
H(8) C(9) C(10) C(11) -74.5 no
H(8) C(9) C(10) C(15) 105.4 no
C(9) C(10) C(11) H(9) -0.7 no
C(15) C(10) C(11) H(9) 179.3 no
C(10) C(11) C(12) H(10) -179.0 no
H(9) C(11) C(12) C(13) -179.4 no
H(9) C(11) C(12) H(10) 0.9 no
C(11) C(12) C(13) H(11) 178.6 no
H(10) C(12) C(13) C(14) 179.5 no
H(10) C(12) C(13) H(11) -1.7 no
C(12) C(13) C(14) H(12) -179.9 no
H(11) C(13) C(14) C(15) -179.1 no
H(11) C(13) C(14) H(12) 1.3 no
H(12) C(14) C(15) N(2) 3.1 no
H(12) C(14) C(15) C(10) 179.9 no
H(13) C(16) C(17) C(18) -165.6 no
H(13) C(16) C(17) C(22) 17.0 no
C(16) C(17) C(18) H(14) 4.7 no
C(22) C(17) C(18) H(14) -177.8 no
C(17) C(18) C(19) H(15) 175.6 no
H(14) C(18) C(19) C(20) 177.5 no
H(14) C(18) C(19) H(15) -4.6 no
C(18) C(19) C(20) H(16) -178.0 no
H(15) C(19) C(20) C(21) -177.5 no
H(15) C(19) C(20) H(16) 4.1 no
C(19) C(20) C(21) H(17) -179.1 no
H(16) C(20) C(21) C(22) -179.6 no
H(16) C(20) C(21) H(17) -0.7 no
H(17) C(21) C(22) P(1) -1.4 no
H(17) C(21) C(22) C(17) 178.8 no
P(1) C(23) C(24) H(27) -57.4 no
P(1) C(23) C(24) H(28) 62.6 no
P(1) C(23) C(24) H(29) -177.8 no
P(1) C(23) C(25) H(30) -55.5 no
P(1) C(23) C(25) H(31) 64.4 no
P(1) C(23) C(25) H(32) -175.0 no
P(1) C(23) C(26) H(33) 52.7 no
P(1) C(23) C(26) H(34) 173.3 no
P(1) C(23) C(26) H(35) -67.0 no
C(24) C(23) C(25) H(30) -179.3 no
C(24) C(23) C(25) H(31) -59.4 no
C(24) C(23) C(25) H(32) 61.2 no
C(25) C(23) C(24) H(27) 60.1 no
C(25) C(23) C(24) H(28) -179.9 no
C(25) C(23) C(24) H(29) -60.3 no
C(24) C(23) C(26) H(33) 179.9 no
C(24) C(23) C(26) H(34) -59.5 no
C(24) C(23) C(26) H(35) 60.2 no
C(26) C(23) C(24) H(27) 179.3 no
C(26) C(23) C(24) H(28) -60.7 no
C(26) C(23) C(24) H(29) 58.9 no
C(25) C(23) C(26) H(33) -61.9 no
C(25) C(23) C(26) H(34) 58.7 no
C(25) C(23) C(26) H(35) 178.4 no
C(26) C(23) C(25) H(30) 61.1 no
C(26) C(23) C(25) H(31) -179.0 no
C(26) C(23) C(25) H(32) -58.5 no
P(1) C(27) C(28) H(18) 52.4 no
P(1) C(27) C(28) H(19) -67.1 no
P(1) C(27) C(28) H(20) 173.7 no
P(1) C(27) C(29) H(21) 59.7 no
P(1) C(27) C(29) H(22) -179.5 no
P(1) C(27) C(29) H(23) -59.7 no
P(1) C(27) C(30) H(24) -52.4 no
P(1) C(27) C(30) H(25) 67.7 no
P(1) C(27) C(30) H(26) -172.9 no
C(28) C(27) C(29) H(21) -63.9 no
C(28) C(27) C(29) H(22) 56.9 no
C(28) C(27) C(29) H(23) 176.7 no
C(29) C(27) C(28) H(18) -176.4 no
C(29) C(27) C(28) H(19) 64.0 no
C(29) C(27) C(28) H(20) -55.2 no
C(28) C(27) C(30) H(24) 60.4 no
C(28) C(27) C(30) H(25) -179.5 no
C(28) C(27) C(30) H(26) -60.1 no
C(30) C(27) C(28) H(18) -60.1 no
C(30) C(27) C(28) H(19) -179.6 no
C(30) C(27) C(28) H(20) 61.1 no
C(29) C(27) C(30) H(24) 178.4 no
C(29) C(27) C(30) H(25) -61.5 no
C(29) C(27) C(30) H(26) 57.9 no
C(30) C(27) C(29) H(21) -179.5 no
C(30) C(27) C(29) H(22) -58.7 no
C(30) C(27) C(29) H(23) 61.0 no
N(3) C(31) C(32) H(36) -1.2 no
N(3) C(31) C(36) H(40) 1.2 no
C(32) C(31) C(36) H(40) -179.6 no
C(36) C(31) C(32) H(36) 179.6 no
C(31) C(32) C(33) H(37) -177.8 no
H(36) C(32) C(33) C(34) -179.8 no
H(36) C(32) C(33) H(37) 1.5 no
C(32) C(33) C(34) H(38) 179.2 no
H(37) C(33) C(34) C(35) 179.5 no
H(37) C(33) C(34) H(38) -2.1 no
C(33) C(34) C(35) H(39) 178.6 no
H(38) C(34) C(35) C(36) 179.4 no
H(38) C(34) C(35) H(39) 0.2 no
C(34) C(35) C(36) H(40) -178.7 no
H(39) C(35) C(36) C(31) -178.8 no
H(39) C(35) C(36) H(40) 0.5 no
O(2) C(37) C(38) H(41) 78.8 no
N(3) C(37) C(38) H(41) -98.2 no
N(4) C(38) C(39) H(42) -95.6 no
N(4) C(38) C(39) H(43) 141.0 no
C(37) C(38) C(39) H(42) 151.0 no
C(37) C(38) C(39) H(43) 27.6 no
H(41) C(38) C(39) C(40) 144.2 no
H(41) C(38) C(39) H(42) 25.2 no
H(41) C(38) C(39) H(43) -98.2 no
H(42) C(39) C(40) C(41) -71.0 no
H(42) C(39) C(40) C(45) 106.3 no
H(43) C(39) C(40) C(41) 50.0 no
H(43) C(39) C(40) C(45) -132.7 no
C(39) C(40) C(41) H(44) -4.2 no
C(45) C(40) C(41) H(44) 178.8 no
C(40) C(41) C(42) H(45) -179.2 no
H(44) C(41) C(42) C(43) -177.6 no
H(44) C(41) C(42) H(45) 1.4 no
C(41) C(42) C(43) H(46) 178.4 no
H(45) C(42) C(43) C(44) 178.8 no
H(45) C(42) C(43) H(46) -0.6 no
C(42) C(43) C(44) H(47) -178.8 no
H(46) C(43) C(44) C(45) -179.1 no
H(46) C(43) C(44) H(47) 0.6 no
H(47) C(44) C(45) N(4) 4.2 no
H(47) C(44) C(45) C(40) 180.0 no
H(48) C(46) C(47) C(48) -161.0 no
H(48) C(46) C(47) C(52) 17.0 no
C(46) C(47) C(48) H(49) -1.2 no
C(52) C(47) C(48) H(49) -179.3 no
C(47) C(48) C(49) H(50) 179.1 no
H(49) C(48) C(49) C(50) 178.2 no
H(49) C(48) C(49) H(50) -0.2 no
C(48) C(49) C(50) H(51) 179.1 no
H(50) C(49) C(50) C(51) -179.4 no
H(50) C(49) C(50) H(51) -2.6 no
C(49) C(50) C(51) H(52) -178.3 no
H(51) C(50) C(51) C(52) -177.7 no
H(51) C(50) C(51) H(52) 4.9 no
H(52) C(51) C(52) P(2) -4.6 no
H(52) C(51) C(52) C(47) 177.3 no
P(2) C(53) C(54) H(53) -175.2 no
P(2) C(53) C(54) H(54) -55.6 no
P(2) C(53) C(54) H(55) 64.9 no
P(2) C(53) C(55) H(56) -177.0 no
P(2) C(53) C(55) H(57) -57.4 no
P(2) C(53) C(55) H(58) 63.5 no
P(2) C(53) C(56) H(59) -65.3 no
P(2) C(53) C(56) H(60) 174.6 no
P(2) C(53) C(56) H(61) 55.1 no
C(54) C(53) C(55) H(56) -61.1 no
C(54) C(53) C(55) H(57) 58.6 no
C(54) C(53) C(55) H(58) 179.5 no
C(55) C(53) C(54) H(53) 62.0 no
C(55) C(53) C(54) H(54) -178.3 no
C(55) C(53) C(54) H(55) -57.8 no
C(54) C(53) C(56) H(59) -179.2 no
C(54) C(53) C(56) H(60) 60.7 no
C(54) C(53) C(56) H(61) -58.8 no
C(56) C(53) C(54) H(53) -58.5 no
C(56) C(53) C(54) H(54) 61.2 no
C(56) C(53) C(54) H(55) -178.3 no
C(55) C(53) C(56) H(59) 61.1 no
C(55) C(53) C(56) H(60) -58.9 no
C(55) C(53) C(56) H(61) -178.5 no
C(56) C(53) C(55) H(56) 60.1 no
C(56) C(53) C(55) H(57) 179.7 no
C(56) C(53) C(55) H(58) -59.4 no
P(2) C(57) C(58) H(62) 53.4 no
P(2) C(57) C(58) H(63) -66.7 no
P(2) C(57) C(58) H(64) 173.7 no
P(2) C(57) C(59) H(65) 58.9 no
P(2) C(57) C(59) H(66) 178.6 no
P(2) C(57) C(59) H(67) -60.6 no
P(2) C(57) C(60) H(68) -173.0 no
P(2) C(57) C(60) H(69) -53.1 no
P(2) C(57) C(60) H(70) 67.8 no
C(58) C(57) C(59) H(65) -64.6 no
C(58) C(57) C(59) H(66) 55.1 no
C(58) C(57) C(59) H(67) 176.0 no
C(59) C(57) C(58) H(62) -174.3 no
C(59) C(57) C(58) H(63) 65.6 no
C(59) C(57) C(58) H(64) -54.0 no
C(58) C(57) C(60) H(68) -61.3 no
C(58) C(57) C(60) H(69) 58.6 no
C(58) C(57) C(60) H(70) 179.6 no
C(60) C(57) C(58) H(62) -58.6 no
C(60) C(57) C(58) H(63) -178.6 no
C(60) C(57) C(58) H(64) 61.7 no
C(59) C(57) C(60) H(68) 56.8 no
C(59) C(57) C(60) H(69) 176.7 no
C(59) C(57) C(60) H(70) -62.4 no
C(60) C(57) C(59) H(65) 179.6 no
C(60) C(57) C(59) H(66) -60.7 no
C(60) C(57) C(59) H(67) 60.1 no
H(71) C(61) C(62) O(3) -59.9 no
H(71) C(61) C(62) H(74) 179.8 no
H(71) C(61) C(62) H(75) 58.5 no
H(72) C(61) C(62) O(3) 61.5 no
H(72) C(61) C(62) H(74) -58.8 no
H(72) C(61) C(62) H(75) 179.9 no
H(73) C(61) C(62) O(3) -179.9 no
H(73) C(61) C(62) H(74) 59.7 no
H(73) C(61) C(62) H(75) -61.5 no
O(3) C(63) C(64) H(78) 53.0 no
O(3) C(63) C(64) H(79) -67.0 no
O(3) C(63) C(64) H(80) 175.3 no
H(76) C(63) C(64) H(78) -179.4 no
H(76) C(63) C(64) H(79) 60.7 no
H(76) C(63) C(64) H(80) -57.1 no
H(77) C(63) C(64) H(78) -60.3 no
H(77) C(63) C(64) H(79) 179.7 no
H(77) C(63) C(64) H(80) 62.0 no

loop_
_platon_squeeze_void_nr
_platon_squeeze_void_average_x
_platon_squeeze_void_average_y
_platon_squeeze_void_average_z
_platon_squeeze_void_volume
_platon_squeeze_void_count_electrons
1 0.500 -0.024 0.500 289.1 0.9
2 0.740 0.297 0.944 9.6 0.5
3 0.260 0.797 0.056 9.6 0.3
